data_4084830
loop_
_publ_author_name
'Mukherjee, Tathagata'
'Ganzmann, Carola'
'Bhuvanesh, Nattamai'
'Gladysz, John A.'

_publ_section_title
;
 Syntheses of Enantiopure Bifunctional 2-Guanidinobenzimidazole
 Cyclopentadienyl Ruthenium Complexes: Highly Enantioselective
 Organometallic Hydrogen Bond Donor Catalysts for Carbon--Carbon Bond
 Forming Reactions
;
_journal_issue 23
_journal_name_full Organometallics
_journal_page_first 6723
_journal_paper_doi 10.1021/om500705s
_journal_volume 33
_journal_year 2014
_chemical_absolute_configuration ad
_chemical_formula_moiety 'C22 H29 N6 O Ru, C18 Cl12 O6 P, 2(C4 H10 O)'
_chemical_formula_sum 'C48 H49 Cl12 N6 O9 P Ru'
_chemical_formula_weight 1411.37
_chemical_name_systematic
;
 ?
;
_space_group_crystal_system monoclinic
_space_group_IT_number 4
_space_group_name_Hall 'P 2yb'
_space_group_name_H-M_alt 'P 1 21 1'
_symmetry_space_group_name_Hall 'P 2yb'
_symmetry_space_group_name_H-M 'P 1 21 1'
_atom_sites_solution_hydrogens mixed
_audit_creation_date 2014-06-09
_audit_creation_method
;
Olex2 1.2-beta
(compiled 2013.09.17 svn.r2790 for OlexSys, GUI svn.r4601)
;
_cell_angle_alpha 90
_cell_angle_beta 103.025(2)
_cell_angle_gamma 90
_cell_formula_units_Z 4
_cell_length_a 15.3215(5)
_cell_length_b 13.8122(4)
_cell_length_c 27.4488(8)
_cell_measurement_reflns_used 9989
_cell_measurement_temperature 110.15
_cell_measurement_theta_max 62.368
_cell_measurement_theta_min 3.305
_cell_volume 5659.4(3)
_computing_data_reduction 'SAINT v7.68A (Bruker, 2009)'
_computing_molecular_graphics
;
O. V. Dolomanov, L. J. Bourhis, R. J. Gildea, J. A. K. Howard and H. Puschmann,
OLEX2: a complete structure solution, refinement and analysis program.
J. Appl. Cryst. (2009). 42, 339-341.
;
_computing_publication_material
;
O. V. Dolomanov, L. J. Bourhis, R. J. Gildea, J. A. K. Howard and H. Puschmann,
OLEX2: a complete structure solution, refinement and analysis program.
J. Appl. Cryst. (2009). 42, 339-341.
;
_computing_structure_refinement
;
SHELX, G.M. Sheldrick, Acta Cryst.
(2008). A64, 112-122
;
_diffrn_ambient_temperature 110.15
_diffrn_measured_fraction_theta_full 0.798
_diffrn_measured_fraction_theta_max 0.969
_diffrn_measurement_device_type 'BRUKER GADDS D8 Discover'
_diffrn_measurement_method 'phi and omega scans'
_diffrn_radiation_monochromator graphite
_diffrn_radiation_type CuK\a
_diffrn_radiation_wavelength 1.54178
_diffrn_reflns_av_R_equivalents 0.0452
_diffrn_reflns_av_unetI/netI 0.0409
_diffrn_reflns_Laue_measured_fraction_full 0.798
_diffrn_reflns_Laue_measured_fraction_max 0.969
_diffrn_reflns_limit_h_max 17
_diffrn_reflns_limit_h_min -17
_diffrn_reflns_limit_k_max 14
_diffrn_reflns_limit_k_min -15
_diffrn_reflns_limit_l_max 30
_diffrn_reflns_limit_l_min -30
_diffrn_reflns_number 73140
_diffrn_reflns_point_group_measured_fraction_full 0.754
_diffrn_reflns_point_group_measured_fraction_max 0.918
_diffrn_reflns_theta_full 67.679
_diffrn_reflns_theta_max 59.993
_diffrn_reflns_theta_min 1.652
_diffrn_standards_interval_count 0
_diffrn_standards_number 0
_exptl_absorpt_coefficient_mu 8.226
_exptl_absorpt_correction_T_max 0.7522
_exptl_absorpt_correction_T_min 0.4630
_exptl_absorpt_correction_type multi-scan
_exptl_absorpt_process_details
;
SADABS-2008/1 (Bruker,2008) was used for absorption correction.
wR2(int) was 0.0934 before and 0.0566 after correction.
The Ratio of minimum to maximum transmission is 0.6155.
The \l/2 correction factor is Not present.
;
_exptl_crystal_colour colorless
_exptl_crystal_colour_primary colourless
_exptl_crystal_density_diffrn 1.656
_exptl_crystal_description block
_exptl_crystal_F_000 2856
_exptl_crystal_size_max 0.08
_exptl_crystal_size_mid 0.04
_exptl_crystal_size_min 0.03
_refine_diff_density_max 0.657
_refine_diff_density_min -0.849
_refine_diff_density_rms 0.063
_refine_ls_abs_structure_details
;
 Flack x determined using 5708 quotients [(I+)-(I-)]/[(I+)+(I-)]
 (Parsons and Flack (2004), Acta Cryst. A60, s61).
;
_refine_ls_abs_structure_Flack 0.006(4)
_refine_ls_extinction_method none
_refine_ls_goodness_of_fit_ref 1.056
_refine_ls_hydrogen_treatment constr
_refine_ls_matrix_type full
_refine_ls_number_parameters 1403
_refine_ls_number_reflns 15448
_refine_ls_number_restraints 7
_refine_ls_restrained_S_all 1.066
_refine_ls_R_factor_all 0.0361
_refine_ls_R_factor_gt 0.0302
_refine_ls_shift/su_max 0.001
_refine_ls_shift/su_mean 0.000
_refine_ls_structure_factor_coef Fsqd
_refine_ls_weighting_details 'w=1/[\s^2^(Fo^2^)+(0.0384P)^2^] where P=(Fo^2^+2Fc^2^)/3'
_refine_ls_weighting_scheme calc
_refine_ls_wR_factor_gt 0.0697
_refine_ls_wR_factor_ref 0.0720
_reflns_Friedel_coverage 0.807
_reflns_Friedel_fraction_full 0.705
_reflns_Friedel_fraction_max 0.861
_reflns_number_gt 13787
_reflns_number_total 15448
_reflns_threshold_expression 'I > 2\s(I)'
_cod_data_source_file om500705s_si_001.cif
_cod_data_source_block jgb
_cod_depositor_comments 'Adding full bibliography for 4084830--4084831.cif.'
_cod_database_code 4084830
_shelxl_version_number 2013-4
_shelx_space_group_comment
;
The symmetry employed for this shelxl refinement is uniquely defined
by the following loop, which should always be used as a source of
symmetry information in preference to the above space-group names.
They are only intended as comments.
;
_shelx_estimated_absorpt_t_max 0.790
_shelx_estimated_absorpt_t_min 0.559
_olex2_refinement_description
;
1. Fixed Uiso
 At 1.2 times of:
  All C(H) groups, H13B of N13B, H12B of N12B, H10B of N10B, H1B of N1B, H12
  of N12, H10 of N10, H1 of N1, All C(H,H) groups, All C(H,H,H,H) groups
 At 1.5 times of:
  All C(H,H,H) groups, H13 of N13
2. Restrained distances
 O3D-C2D \\sim O3E-C2D \\sim O3E-C4D \\sim O3D-C4D
 with sigma of 0.005
3. Uiso/Uaniso restraints and constraints
Uanis(O3D) = Uanis(O3E)
4. Others
 Sof(O3E)=Sof(H2DC)=Sof(H2DD)=Sof(H4DC)=Sof(H4DD)=1-FVAR(1)
 Sof(O3D)=Sof(H2DA)=Sof(H2DB)=Sof(H4DA)=Sof(H4DB)=FVAR(1)
5.a Riding coordinates:
 N12(H12), N13(H13), N12B(H12B)
5.b Ternary CH refined with riding coordinates:
 C14(H14), C19(H19), C14B(H14B), C19B(H19B)
5.c Secondary CH2 refined with riding coordinates:
 C15(H15A,H15B), C16(H16A,H16B), C17(H17A,H17B), C18(H18A,H18B), C15B(H15C,
 H15D), C16B(H16C,H16D), C17B(H17C,H17D), C18B(H18C,H18D), C2D(H2DA,H2DB),
 C2D(H2DC,H2DD), C4D(H4DA,H4DB), C4D(H4DC,H4DD), C2F(H2FA,H2FB), C4F(H4FA,H4FB),
  C2H(H2HA,H2HB), C4H(H4HA,H4HB), C2J(H2JA,H2JB), C4J(H4JA,H4JB)
5.d Aromatic/amide H refined with riding coordinates:
 N1(H1), N10(H10), C4(H4), C5(H5), C6(H6), C7(H7), C25(H25), C26(H26),
 C27(H27), C28(H28), C29(H29), N1B(H1B), N10B(H10B), N13B(H13B), C4B(H4B),
 C5B(H5B), C6B(H6B), C7B(H7B), C25B(H25B), C26B(H26B), C27B(H27B), C28B(H28B),
 C29B(H29B)
5.e Idealised Me refined as rotating group:
 C21(H21A,H21B,H21C), C22(H22A,H22B,H22C), C21B(H21D,H21E,H21F), C22B(H22D,
 H22E,H22F), C1H(H1HA,H1HB,H1HC), C5D(H5DA,H5DB,H5DC), C1I(H1IA,H1IB,H1IC),
 C5F(H5FA,H5FB,H5FC), C1J(H1JA,H1JB,H1JC), C5H(H5HA,H5HB,H5HC), C1K(H1KA,H1KB,
 H1KC), C5J(H5JA,H5JB,H5JC)
;

loop_
_space_group_symop_operation_xyz
'x, y, z'
'-x, y+1/2, -z'

loop_
_atom_site_label
_atom_site_type_symbol
_atom_site_fract_x
_atom_site_fract_y
_atom_site_fract_z
_atom_site_U_iso_or_equiv
_atom_site_adp_type
_atom_site_occupancy
_atom_site_site_symmetry_order
_atom_site_calc_flag
_atom_site_refinement_flags_posn
_atom_site_refinement_flags_adp
_atom_site_refinement_flags_occupancy
_atom_site_disorder_assembly
_atom_site_disorder_group
Ru1 Ru -0.04422(3) 0.65524(4) 0.25397(2) 0.02036(14) Uani 1 1 d . . . . .
O24 O -0.2072(4) 0.7137(5) 0.2894(2) 0.0452(16) Uani 1 1 d . . . . .
N1 N 0.1043(3) 0.5500(4) 0.3935(2) 0.0175(13) Uani 1 1 d . . . . .
H1 H 0.1498 0.5542 0.4195 0.021 Uiso 1 1 calc R U . . .
N3 N 0.0138(3) 0.5834(4) 0.3202(2) 0.0179(14) Uani 1 1 d . . . . .
N10 N 0.1372(3) 0.6918(4) 0.3532(2) 0.0175(13) Uani 1 1 d . . . . .
H10 H 0.1910 0.6941 0.3731 0.021 Uiso 1 1 calc R U . . .
N12 N 0.0343(4) 0.7701(5) 0.2893(2) 0.0236(15) Uani 1 1 d . . . . .
H12 H 0.0175 0.8336 0.2745 0.028 Uiso 1 1 d R U . . .
N13 N 0.1673(3) 0.8439(4) 0.3264(2) 0.0219(14) Uani 1 1 d . . . . .
H13 H 0.1397 0.8977 0.3086 0.033 Uiso 1 1 d R U . . .
N20 N 0.3075(3) 0.7189(4) 0.39115(19) 0.0126(12) Uani 1 1 d . . . . .
C2 C 0.0861(4) 0.6121(6) 0.3545(3) 0.0176(17) Uani 1 1 d . . . . .
C4 C -0.0909(4) 0.4414(6) 0.3207(3) 0.0248(18) Uani 1 1 d . . . . .
H4 H -0.1302 0.4549 0.2894 0.030 Uiso 1 1 calc R U . . .
C5 C -0.1054(5) 0.3636(6) 0.3493(3) 0.033(2) Uani 1 1 d . . . . .
H5 H -0.1548 0.3221 0.3369 0.039 Uiso 1 1 calc R U . . .
C6 C -0.0497(4) 0.3441(6) 0.3959(3) 0.0274(19) Uani 1 1 d . . . . .
H6 H -0.0625 0.2902 0.4146 0.033 Uiso 1 1 calc R U . . .
C7 C 0.0237(4) 0.4015(6) 0.4155(3) 0.0229(18) Uani 1 1 d . . . . .
H7 H 0.0615 0.3894 0.4475 0.027 Uiso 1 1 calc R U . . .
C8 C 0.0390(4) 0.4784(5) 0.3855(2) 0.0173(16) Uani 1 1 d . . . . .
C9 C -0.0172(4) 0.4991(6) 0.3392(3) 0.0200(16) Uani 1 1 d . . . . .
C11 C 0.1092(4) 0.7681(6) 0.3226(3) 0.0189(17) Uani 1 1 d . . . . .
C14 C 0.2317(4) 0.8780(5) 0.3721(2) 0.0169(15) Uani 1 1 d . . . . .
H14 H 0.2051 0.8705 0.4020 0.020 Uiso 1 1 calc R U . . .
C15 C 0.2473(4) 0.9866(6) 0.3627(3) 0.0242(17) Uani 1 1 d . . . . .
H15A H 0.2640 0.9935 0.3301 0.029 Uiso 1 1 calc R U . . .
H15B H 0.1906 1.0223 0.3607 0.029 Uiso 1 1 calc R U . . .
C16 C 0.3199(4) 1.0321(5) 0.4030(2) 0.0238(15) Uani 1 1 d . . . . .
H16A H 0.3294 1.1001 0.3941 0.029 Uiso 1 1 calc R U . . .
H16B H 0.3010 1.0320 0.4352 0.029 Uiso 1 1 calc R U . . .
C17 C 0.4065(4) 0.9760(5) 0.4085(3) 0.0237(17) Uani 1 1 d . . . . .
H17A H 0.4269 0.9788 0.3768 0.028 Uiso 1 1 calc R U . . .
H17B H 0.4534 1.0057 0.4351 0.028 Uiso 1 1 calc R U . . .
C18 C 0.3930(4) 0.8715(5) 0.4217(2) 0.0189(16) Uani 1 1 d . . . . .
H18A H 0.3746 0.8685 0.4540 0.023 Uiso 1 1 calc R U . . .
H18B H 0.4500 0.8356 0.4254 0.023 Uiso 1 1 calc R U . . .
C19 C 0.3204(4) 0.8244(5) 0.3804(2) 0.0201(15) Uani 1 1 d . . . . .
H19 H 0.3416 0.8280 0.3486 0.024 Uiso 1 1 calc R U . . .
C21 C 0.3670(4) 0.6561(5) 0.3690(2) 0.0203(15) Uani 1 1 d . . . . .
H21A H 0.3528 0.6644 0.3326 0.030 Uiso 1 1 calc R U . . .
H21B H 0.3578 0.5883 0.3771 0.030 Uiso 1 1 calc R U . . .
H21C H 0.4296 0.6740 0.3827 0.030 Uiso 1 1 calc R U . . .
C22 C 0.3158(4) 0.6952(6) 0.4448(2) 0.0215(16) Uani 1 1 d . . . . .
H22A H 0.3779 0.7054 0.4631 0.032 Uiso 1 1 calc R U . . .
H22B H 0.2991 0.6274 0.4480 0.032 Uiso 1 1 calc R U . . .
H22C H 0.2760 0.7373 0.4587 0.032 Uiso 1 1 calc R U . . .
C23 C -0.1423(5) 0.6913(6) 0.2774(3) 0.0263(18) Uani 1 1 d . . . . .
C25 C -0.0489(6) 0.7012(8) 0.1775(3) 0.046(2) Uani 1 1 d . . . . .
H25 H -0.0505 0.7681 0.1694 0.056 Uiso 1 1 calc R U . . .
C26 C 0.0273(5) 0.6435(8) 0.1910(3) 0.041(2) Uani 1 1 d . . . . .
H26 H 0.0872 0.6642 0.1930 0.049 Uiso 1 1 calc R U . . .
C27 C 0.0010(5) 0.5498(7) 0.2010(3) 0.036(2) Uani 1 1 d . . . . .
H27 H 0.0397 0.4960 0.2107 0.043 Uiso 1 1 calc R U . . .
C28 C -0.0930(6) 0.5495(7) 0.1942(3) 0.044(2) Uani 1 1 d . . . . .
H28 H -0.1292 0.4964 0.1994 0.052 Uiso 1 1 calc R U . . .
C29 C -0.1226(6) 0.6421(8) 0.1783(3) 0.048(3) Uani 1 1 d . . . . .
H29 H -0.1835 0.6620 0.1694 0.058 Uiso 1 1 calc R U . . .
Ru1B Ru 0.56132(3) 0.49431(4) 0.24730(2) 0.02280(15) Uani 1 1 d . . . . .
O24B O 0.7242(4) 0.4418(5) 0.2092(2) 0.0536(18) Uani 1 1 d . . . . .
N1B N 0.4051(4) 0.6105(5) 0.1125(2) 0.0234(15) Uani 1 1 d . . . . .
H1B H 0.3573 0.6082 0.0877 0.028 Uiso 1 1 calc R U . . .
N3B N 0.5012(4) 0.5714(5) 0.1833(2) 0.0214(14) Uani 1 1 d . . . . .
N10B N 0.3791(4) 0.4632(5) 0.1489(2) 0.0245(15) Uani 1 1 d . . . . .
H10B H 0.3251 0.4615 0.1293 0.029 Uiso 1 1 calc R U . . .
N12B N 0.4828(3) 0.3820(5) 0.2116(2) 0.0222(14) Uani 1 1 d . . . . .
H12B H 0.4855 0.3201 0.2306 0.027 Uiso 1 1 d R U . . .
N13B N 0.3634(4) 0.2984(4) 0.1630(2) 0.0287(15) Uani 1 1 d . . . . .
H13B H 0.3966 0.2468 0.1619 0.034 Uiso 1 1 calc R U . . .
N20B N 0.2201(4) 0.4282(4) 0.0961(2) 0.0232(14) Uani 1 1 d . . . . .
C2B C 0.4286(5) 0.5436(5) 0.1505(3) 0.0203(17) Uani 1 1 d . . . . .
C4B C 0.6018(5) 0.7168(6) 0.1848(3) 0.030(2) Uani 1 1 d . . . . .
H4B H 0.6413 0.7023 0.2159 0.036 Uiso 1 1 calc R U . . .
C5B C 0.6144(5) 0.7975(6) 0.1569(3) 0.033(2) Uani 1 1 d . . . . .
H5B H 0.6639 0.8389 0.1692 0.039 Uiso 1 1 calc R U . . .
C6B C 0.5562(5) 0.8194(6) 0.1115(3) 0.031(2) Uani 1 1 d . . . . .
H6B H 0.5674 0.8748 0.0933 0.037 Uiso 1 1 calc R U . . .
C7B C 0.4827(5) 0.7624(6) 0.0923(3) 0.0271(19) Uani 1 1 d . . . . .
H7B H 0.4426 0.7773 0.0615 0.033 Uiso 1 1 calc R U . . .
C8B C 0.4703(4) 0.6822(6) 0.1203(3) 0.0255(18) Uani 1 1 d . . . . .
C9B C 0.5293(4) 0.6589(6) 0.1650(3) 0.0235(17) Uani 1 1 d . . . . .
C11B C 0.4109(5) 0.3838(6) 0.1772(3) 0.0251(18) Uani 1 1 d . . . . .
C14B C 0.2655(4) 0.2817(5) 0.1496(3) 0.0242(17) Uani 1 1 d . . . . .
H14B H 0.2378 0.3104 0.1759 0.029 Uiso 1 1 calc R U . . .
C15B C 0.2566(5) 0.1712(6) 0.1505(3) 0.034(2) Uani 1 1 d . . . . .
H15C H 0.2927 0.1428 0.1283 0.041 Uiso 1 1 calc R U . . .
H15D H 0.2820 0.1479 0.1848 0.041 Uiso 1 1 calc R U . . .
C16B C 0.1613(5) 0.1346(6) 0.1340(3) 0.047(2) Uani 1 1 d . . . . .
H16C H 0.1612 0.0629 0.1337 0.056 Uiso 1 1 calc R U . . .
H16D H 0.1259 0.1565 0.1581 0.056 Uiso 1 1 calc R U . . .
C17B C 0.1188(6) 0.1723(7) 0.0824(3) 0.046(2) Uani 1 1 d . . . . .
H17C H 0.0557 0.1504 0.0725 0.055 Uiso 1 1 calc R U . . .
H17D H 0.1513 0.1467 0.0578 0.055 Uiso 1 1 calc R U . . .
C18B C 0.1224(5) 0.2822(6) 0.0828(3) 0.035(2) Uani 1 1 d . . . . .
H18C H 0.0867 0.3072 0.1060 0.042 Uiso 1 1 calc R U . . .
H18D H 0.0951 0.3068 0.0489 0.042 Uiso 1 1 calc R U . . .
C19B C 0.2179(5) 0.3201(5) 0.0989(2) 0.0256(16) Uani 1 1 d . . . . .
H19B H 0.2513 0.2951 0.0741 0.031 Uiso 1 1 calc R U . . .
C21B C 0.2009(5) 0.4619(6) 0.0441(3) 0.0290(19) Uani 1 1 d . . . . .
H21D H 0.2427 0.4314 0.0265 0.044 Uiso 1 1 calc R U . . .
H21E H 0.2079 0.5324 0.0435 0.044 Uiso 1 1 calc R U . . .
H21F H 0.1394 0.4445 0.0275 0.044 Uiso 1 1 calc R U . . .
C22B C 0.1622(4) 0.4793(6) 0.1245(3) 0.0301(18) Uani 1 1 d . . . . .
H22D H 0.0992 0.4674 0.1086 0.045 Uiso 1 1 calc R U . . .
H22E H 0.1744 0.5489 0.1246 0.045 Uiso 1 1 calc R U . . .
H22F H 0.1748 0.4552 0.1589 0.045 Uiso 1 1 calc R U . . .
C23B C 0.6596(5) 0.4615(7) 0.2213(3) 0.037(2) Uani 1 1 d . . . . .
C25B C 0.4873(5) 0.5097(6) 0.3086(3) 0.036(2) Uani 1 1 d . . . . .
H25B H 0.4256 0.4955 0.3054 0.043 Uiso 1 1 calc R U . . .
C26B C 0.5609(6) 0.4432(7) 0.3220(3) 0.040(2) Uani 1 1 d . . . . .
H26B H 0.5562 0.3760 0.3283 0.048 Uiso 1 1 calc R U . . .
C27B C 0.6397(5) 0.4935(8) 0.3242(3) 0.038(2) Uani 1 1 d . . . . .
H27B H 0.6984 0.4673 0.3334 0.045 Uiso 1 1 calc R U . . .
C28B C 0.6179(5) 0.5909(7) 0.3103(3) 0.040(2) Uani 1 1 d . . . . .
H28B H 0.6590 0.6412 0.3078 0.048 Uiso 1 1 calc R U . . .
C29B C 0.5244(5) 0.5992(6) 0.3010(3) 0.031(2) Uani 1 1 d . . . . .
H29B H 0.4914 0.6568 0.2911 0.037 Uiso 1 1 calc R U . . .
Cl1 Cl 0.80701(13) 0.21707(15) 1.18927(7) 0.0328(5) Uani 1 1 d . . . . .
Cl1Q Cl 0.61721(12) 0.52469(14) 0.92969(7) 0.0316(5) Uani 1 1 d . . . . .
Cl2 Cl 0.65955(13) 0.07518(16) 1.13133(8) 0.0363(5) Uani 1 1 d . . . . .
Cl2Q Cl 0.51755(12) 0.52891(15) 0.81584(8) 0.0364(5) Uani 1 1 d . . . . .
Cl3 Cl 0.62437(11) 0.06080(14) 1.01430(7) 0.0295(5) Uani 1 1 d . . . . .
Cl3Q Cl 0.55703(12) 0.36754(17) 0.74358(7) 0.0350(5) Uani 1 1 d . . . . .
Cl4Q Cl 0.70099(12) 0.20491(15) 0.78547(7) 0.0296(4) Uani 1 1 d . . . . .
Cl5Q Cl 1.05447(11) 0.47592(15) 0.92164(7) 0.0290(4) Uani 1 1 d . . . . .
Cl6Q Cl 1.22896(12) 0.35340(17) 0.92326(8) 0.0375(5) Uani 1 1 d . . . . .
Cl7Q Cl 1.23253(12) 0.13335(16) 0.95073(8) 0.0372(5) Uani 1 1 d . . . . .
Cl8Q Cl 1.05919(12) 0.03205(14) 0.96824(7) 0.0303(5) Uani 1 1 d . . . . .
Cl9Q Cl 0.91969(12) 0.34107(15) 1.12953(7) 0.0288(5) Uani 1 1 d . . . . .
P1Q P 0.82919(11) 0.27074(14) 0.95668(7) 0.0193(4) Uani 1 1 d . . . . .
O1Q O 0.7545(3) 0.3638(4) 0.95128(17) 0.0197(11) Uani 1 1 d . . . . .
O2Q O 0.7877(3) 0.2381(4) 0.89552(17) 0.0204(11) Uani 1 1 d . . . . .
O3Q O 0.9040(3) 0.3503(4) 0.94187(17) 0.0191(11) Uani 1 1 d . . . . .
O4Q O 0.9043(3) 0.1771(3) 0.96008(17) 0.0210(12) Uani 1 1 d . . . . .
O5Q O 0.8680(3) 0.2997(4) 1.01790(17) 0.0182(11) Uani 1 1 d . . . . .
O6Q O 0.7533(3) 0.1897(3) 0.97242(16) 0.0202(11) Uani 1 1 d . . . . .
C1Q C 0.7058(4) 0.3733(6) 0.9040(3) 0.0208(17) Uani 1 1 d . . . . .
C2Q C 0.6426(5) 0.4421(6) 0.8880(3) 0.0274(19) Uani 1 1 d . . . . .
C3Q C 0.5972(4) 0.4416(6) 0.8372(3) 0.0233(18) Uani 1 1 d . . . . .
C4Q C 0.6148(4) 0.3686(6) 0.8054(3) 0.0224(17) Uani 1 1 d . . . . .
C5Q C 0.6780(5) 0.2987(6) 0.8232(2) 0.0220(17) Uani 1 1 d . . . . .
C6Q C 0.7241(4) 0.3007(6) 0.8726(3) 0.0196(17) Uani 1 1 d . . . . .
C7Q C 0.9830(4) 0.3072(6) 0.9424(3) 0.0207(17) Uani 1 1 d . . . . .
C8Q C 1.0583(5) 0.3529(6) 0.9342(3) 0.0232(18) Uani 1 1 d . . . . .
C9Q C 1.1360(5) 0.2991(6) 0.9365(3) 0.0261(19) Uani 1 1 d . . . . .
C10Q C 1.1357(5) 0.2005(6) 0.9467(3) 0.0264(19) Uani 1 1 d . . . . .
C11Q C 1.0592(4) 0.1544(6) 0.9549(3) 0.0218(16) Uani 1 1 d . . . . .
C12Q C 0.9827(4) 0.2099(6) 0.9522(3) 0.0218(18) Uani 1 1 d . . . . .
C13Q C 0.8261(4) 0.2503(5) 1.0480(3) 0.0184(17) Uani 1 1 d . . . . .
C14Q C 0.8416(4) 0.2594(6) 1.0991(3) 0.0208(17) Uani 1 1 d . . . . .
C15Q C 0.7898(5) 0.2036(6) 1.1251(3) 0.0237(18) Uani 1 1 d . . . . .
C16Q C 0.7242(4) 0.1427(6) 1.0998(3) 0.0234(17) Uani 1 1 d . . . . .
C17Q C 0.7087(4) 0.1343(5) 1.0474(3) 0.0213(17) Uani 1 1 d . . . . .
C18Q C 0.7599(4) 0.1881(5) 1.0228(3) 0.0202(17) Uani 1 1 d . . . . .
Cl1P Cl 0.11754(10) 0.14552(15) 0.43161(7) 0.0270(4) Uani 1 1 d . . . . .
Cl2P Cl 0.02100(11) 0.14258(16) 0.31740(7) 0.0341(5) Uani 1 1 d . . . . .
Cl3P Cl 0.07065(13) 0.29698(17) 0.24528(7) 0.0364(5) Uani 1 1 d . . . . .
Cl4P Cl 0.21844(11) 0.45581(14) 0.28815(6) 0.0279(4) Uani 1 1 d . . . . .
Cl5P Cl 0.55872(10) 0.18138(13) 0.42650(7) 0.0225(4) Uani 1 1 d . . . . .
Cl6P Cl 0.73405(11) 0.30056(15) 0.42590(7) 0.0314(5) Uani 1 1 d . . . . .
Cl7P Cl 0.74077(11) 0.52151(15) 0.45142(8) 0.0312(5) Uani 1 1 d . . . . .
Cl8P Cl 0.57134(10) 0.62510(12) 0.47300(7) 0.0221(4) Uani 1 1 d . . . . .
Cl9P Cl 0.41453(12) 0.31240(14) 0.63287(6) 0.0253(4) Uani 1 1 d . . . . .
Cl10 Cl 0.29782(13) 0.43481(15) 0.69105(7) 0.0317(5) Uani 1 1 d . . . . .
Cl11 Cl 0.15777(12) 0.58444(16) 0.63231(7) 0.0327(5) Uani 1 1 d . . . . .
Cl12 Cl 0.13268(10) 0.60508(14) 0.51595(7) 0.0237(4) Uani 1 1 d . . . . .
P1P P 0.33643(11) 0.39219(14) 0.46091(7) 0.0157(4) Uani 1 1 d . . . . .
O1P O 0.2593(3) 0.3017(4) 0.45481(16) 0.0170(11) Uani 1 1 d . . . . .
O2P O 0.2975(3) 0.4252(3) 0.39911(16) 0.0162(11) Uani 1 1 d . . . . .
O3P O 0.4103(3) 0.3098(3) 0.44674(17) 0.0168(11) Uani 1 1 d . . . . .
O4P O 0.4138(2) 0.4838(4) 0.46544(15) 0.0157(10) Uani 1 1 d . . . . .
O5P O 0.3730(3) 0.3614(3) 0.52242(16) 0.0166(11) Uani 1 1 d . . . . .
O6P O 0.2634(3) 0.4759(3) 0.47613(16) 0.0159(11) Uani 1 1 d . . . . .
C1P C 0.2118(4) 0.2930(5) 0.4074(2) 0.0149(15) Uani 1 1 d . . . . .
C2P C 0.1468(4) 0.2249(5) 0.3897(3) 0.0173(16) Uani 1 1 d . . . . .
C3P C 0.1026(4) 0.2286(6) 0.3393(3) 0.0219(18) Uani 1 1 d . . . . .
C4P C 0.1242(4) 0.2966(6) 0.3077(3) 0.0251(19) Uani 1 1 d . . . . .
C5P C 0.1900(4) 0.3665(6) 0.3257(3) 0.0204(17) Uani 1 1 d . . . . .
C6P C 0.2338(4) 0.3628(5) 0.3755(2) 0.0153(16) Uani 1 1 d . . . . .
C7P C 0.4902(4) 0.3516(5) 0.4459(2) 0.0145(16) Uani 1 1 d . . . . .
C8P C 0.5633(4) 0.3043(5) 0.4369(2) 0.0153(16) Uani 1 1 d . . . . .
C9P C 0.6417(4) 0.3584(6) 0.4382(3) 0.0200(17) Uani 1 1 d . . . . .
C10P C 0.6445(4) 0.4560(5) 0.4497(2) 0.0176(17) Uani 1 1 d . . . . .
C11P C 0.5682(4) 0.5040(5) 0.4585(2) 0.0150(16) Uani 1 1 d . . . . .
C12P C 0.4929(4) 0.4504(5) 0.4565(2) 0.0118(15) Uani 1 1 d . . . . .
C13P C 0.3286(4) 0.4100(5) 0.5523(3) 0.0178(17) Uani 1 1 d . . . . .
C14P C 0.3398(4) 0.3987(5) 0.6030(3) 0.0165(16) Uani 1 1 d . . . . .
C15P C 0.2870(4) 0.4528(6) 0.6275(3) 0.0215(17) Uani 1 1 d . . . . .
C16P C 0.2242(4) 0.5184(5) 0.6016(3) 0.0205(17) Uani 1 1 d . . . . .
C17P C 0.2132(4) 0.5286(5) 0.5501(3) 0.0175(16) Uani 1 1 d . . . . .
C18P C 0.2660(4) 0.4746(5) 0.5258(2) 0.0151(16) Uani 1 1 d . . . . .
O3D O 0.0303(6) 0.2521(8) 0.5453(5) 0.052(2) Uani 0.395(10) 1 d D . P A 1
O3E O 0.0653(7) 0.3141(8) 0.5360(3) 0.052(2) Uani 0.605(10) 1 d D . P A 2
C1H C 0.0950(6) 0.1670(9) 0.5786(4) 0.069(4) Uani 1 1 d . . . . .
H1HA H 0.0634 0.1373 0.5471 0.104 Uiso 1 1 calc R U . . .
H1HB H 0.0519 0.1827 0.5989 0.104 Uiso 1 1 calc R U . . .
H1HC H 0.1396 0.1215 0.5969 0.104 Uiso 1 1 calc R U . . .
C2D C 0.1354(7) 0.2469(9) 0.5690(4) 0.087(5) Uani 1 1 d D . . . .
H2DA H 0.1752 0.2412 0.5453 0.105 Uiso 0.395(10) 1 calc R U P A 1
H2DB H 0.1589 0.2903 0.5977 0.105 Uiso 0.395(10) 1 calc R U P A 1
H2DC H 0.1832 0.2308 0.5514 0.105 Uiso 0.605(10) 1 calc R U P A 2
H2DD H 0.1632 0.2801 0.6007 0.105 Uiso 0.605(10) 1 calc R U P A 2
C4D C 0.0002(7) 0.3467(9) 0.5683(4) 0.071(3) Uani 1 1 d D . . . .
H4DA H -0.0235 0.3296 0.5978 0.085 Uiso 0.395(10) 1 calc R U P A 1
H4DB H 0.0530 0.3890 0.5797 0.085 Uiso 0.395(10) 1 calc R U P A 1
H4DC H -0.0260 0.2904 0.5821 0.085 Uiso 0.605(10) 1 calc R U P A 2
H4DD H 0.0307 0.3888 0.5961 0.085 Uiso 0.605(10) 1 calc R U P A 2
C5D C -0.0684(8) 0.4003(10) 0.5327(4) 0.087(4) Uani 1 1 d . . . . .
H5DA H -0.1079 0.3545 0.5109 0.130 Uiso 1 1 calc R U . . .
H5DB H -0.0396 0.4427 0.5124 0.130 Uiso 1 1 calc R U . . .
H5DC H -0.1038 0.4394 0.5510 0.130 Uiso 1 1 calc R U . . .
O3F O 0.5607(5) 0.3522(6) 0.0346(2) 0.068(2) Uani 1 1 d . . . . .
C1I C 0.4294(6) 0.2620(8) 0.0279(4) 0.057(3) Uani 1 1 d . . . . .
H1IA H 0.4503 0.2073 0.0108 0.086 Uiso 1 1 calc R U . . .
H1IB H 0.3978 0.3082 0.0030 0.086 Uiso 1 1 calc R U . . .
H1IC H 0.3887 0.2385 0.0482 0.086 Uiso 1 1 calc R U . . .
C2F C 0.5059(6) 0.3096(8) 0.0601(3) 0.050(3) Uani 1 1 d . . . . .
H2FA H 0.4839 0.3592 0.0804 0.060 Uiso 1 1 calc R U . . .
H2FB H 0.5404 0.2612 0.0832 0.060 Uiso 1 1 calc R U . . .
C4F C 0.6390(6) 0.4040(8) 0.0645(4) 0.061(3) Uani 1 1 d . . . . .
H4FA H 0.6840 0.4158 0.0443 0.074 Uiso 1 1 calc R U . . .
H4FB H 0.6674 0.3655 0.0943 0.074 Uiso 1 1 calc R U . . .
C5F C 0.6044(6) 0.4984(9) 0.0800(4) 0.064(3) Uani 1 1 d . . . . .
H5FA H 0.5746 0.5345 0.0501 0.095 Uiso 1 1 calc R U . . .
H5FB H 0.6546 0.5366 0.0990 0.095 Uiso 1 1 calc R U . . .
H5FC H 0.5617 0.4856 0.1009 0.095 Uiso 1 1 calc R U . . .
O3H O -0.0023(4) 0.9357(5) 0.2197(3) 0.0546(19) Uani 1 1 d . . . . .
C1J C -0.1517(7) 0.9392(9) 0.2288(5) 0.088(4) Uani 1 1 d . . . . .
H1JA H -0.1651 0.8813 0.2078 0.132 Uiso 1 1 calc R U . . .
H1JB H -0.2056 0.9794 0.2246 0.132 Uiso 1 1 calc R U . . .
H1JC H -0.1320 0.9201 0.2639 0.132 Uiso 1 1 calc R U . . .
C2H C -0.0809(5) 0.9943(8) 0.2139(4) 0.049(2) Uani 1 1 d . . . . .
H2HA H -0.1009 1.0148 0.1786 0.059 Uiso 1 1 calc R U . . .
H2HB H -0.0673 1.0531 0.2349 0.059 Uiso 1 1 calc R U . . .
C4H C 0.0706(5) 0.9832(8) 0.2092(4) 0.051(2) Uani 1 1 d . . . . .
H4HA H 0.0987 1.0244 0.2380 0.062 Uiso 1 1 calc R U . . .
H4HB H 0.0504 1.0257 0.1798 0.062 Uiso 1 1 calc R U . . .
C5H C 0.1370(6) 0.9132(7) 0.1989(3) 0.045(2) Uani 1 1 d . . . . .
H5HA H 0.1118 0.8786 0.1677 0.067 Uiso 1 1 calc R U . . .
H5HB H 0.1521 0.8667 0.2265 0.067 Uiso 1 1 calc R U . . .
H5HC H 0.1912 0.9478 0.1957 0.067 Uiso 1 1 calc R U . . .
O3J O 0.5011(3) 0.7073(4) 0.7197(2) 0.0347(14) Uani 1 1 d . . . . .
C1K C 0.6441(5) 0.7274(8) 0.7014(4) 0.050(3) Uani 1 1 d . . . . .
H1KA H 0.6205 0.7766 0.6761 0.075 Uiso 1 1 calc R U . . .
H1KB H 0.6946 0.6940 0.6923 0.075 Uiso 1 1 calc R U . . .
H1KC H 0.6645 0.7586 0.7340 0.075 Uiso 1 1 calc R U . . .
C2J C 0.5734(5) 0.6571(7) 0.7039(3) 0.0348(19) Uani 1 1 d . . . . .
H2JA H 0.5508 0.6272 0.6707 0.042 Uiso 1 1 calc R U . . .
H2JB H 0.5976 0.6052 0.7280 0.042 Uiso 1 1 calc R U . . .
C4J C 0.4195(4) 0.6534(7) 0.7081(3) 0.0298(18) Uani 1 1 d . . . . .
H4JA H 0.4312 0.5853 0.7188 0.036 Uiso 1 1 calc R U . . .
H4JB H 0.3945 0.6542 0.6715 0.036 Uiso 1 1 calc R U . . .
C5J C 0.3544(5) 0.6974(7) 0.7344(3) 0.042(2) Uani 1 1 d . . . . .
H5JA H 0.3453 0.7656 0.7249 0.063 Uiso 1 1 calc R U . . .
H5JB H 0.3778 0.6926 0.7706 0.063 Uiso 1 1 calc R U . . .
H5JC H 0.2972 0.6628 0.7251 0.063 Uiso 1 1 calc R U . . .

loop_
_atom_site_aniso_label
_atom_site_aniso_U_11
_atom_site_aniso_U_22
_atom_site_aniso_U_33
_atom_site_aniso_U_23
_atom_site_aniso_U_13
_atom_site_aniso_U_12
Ru1 0.0164(3) 0.0256(3) 0.0161(3) -0.0003(2) -0.0027(2) 0.0000(2)
O24 0.034(3) 0.051(4) 0.051(4) 0.009(3) 0.013(3) 0.004(3)
N1 0.016(3) 0.018(4) 0.015(3) 0.005(3) -0.003(2) -0.002(2)
N3 0.015(3) 0.020(4) 0.019(3) 0.000(3) 0.004(3) -0.001(2)
N10 0.009(3) 0.021(4) 0.017(3) 0.000(3) -0.008(2) -0.002(2)
N12 0.017(3) 0.025(4) 0.025(4) 0.008(3) -0.004(3) 0.002(2)
N13 0.016(3) 0.020(4) 0.023(3) 0.005(2) -0.010(2) 0.001(2)
N20 0.016(3) 0.009(3) 0.012(3) 0.002(2) 0.002(2) 0.004(2)
C2 0.006(3) 0.032(5) 0.014(4) -0.002(3) 0.001(3) 0.002(3)
C4 0.014(4) 0.028(5) 0.031(5) 0.003(4) 0.002(3) 0.002(3)
C5 0.016(4) 0.040(6) 0.043(5) -0.007(4) 0.009(4) -0.008(3)
C6 0.017(4) 0.026(5) 0.041(5) 0.003(4) 0.011(4) -0.002(3)
C7 0.018(4) 0.026(5) 0.028(4) 0.001(3) 0.012(3) 0.007(3)
C8 0.012(3) 0.019(4) 0.021(4) 0.004(3) 0.005(3) 0.003(3)
C9 0.016(4) 0.021(5) 0.026(4) -0.005(3) 0.011(3) -0.001(3)
C11 0.016(4) 0.028(5) 0.012(4) -0.005(3) 0.001(3) 0.000(3)
C14 0.018(4) 0.018(4) 0.013(4) 0.002(3) 0.000(3) -0.001(3)
C15 0.030(4) 0.013(4) 0.026(4) 0.001(3) -0.003(3) 0.007(3)
C16 0.027(4) 0.017(4) 0.026(4) 0.002(3) 0.001(3) -0.003(3)
C17 0.026(4) 0.017(4) 0.025(4) -0.002(3) 0.000(3) -0.002(3)
C18 0.018(4) 0.021(5) 0.016(4) 0.001(3) -0.001(3) -0.003(3)
C19 0.024(4) 0.019(4) 0.018(4) 0.005(3) 0.007(3) 0.001(3)
C21 0.022(4) 0.016(4) 0.023(4) -0.001(3) 0.005(3) 0.000(3)
C22 0.023(4) 0.020(4) 0.022(4) 0.006(3) 0.005(3) 0.005(3)
C23 0.028(4) 0.026(5) 0.025(4) 0.002(3) 0.008(4) 0.009(3)
C25 0.076(7) 0.043(6) 0.018(5) 0.003(4) 0.005(4) 0.009(5)
C26 0.044(5) 0.061(7) 0.022(4) -0.021(4) 0.014(4) -0.021(5)
C27 0.037(5) 0.045(6) 0.024(5) -0.011(4) 0.004(4) 0.009(4)
C28 0.045(6) 0.053(7) 0.037(5) -0.021(4) 0.018(4) -0.022(5)
C29 0.033(5) 0.073(8) 0.029(5) -0.019(5) -0.012(4) 0.018(5)
Ru1B 0.0190(3) 0.0271(4) 0.0204(3) -0.0019(2) 0.0005(2) 0.0010(2)
O24B 0.031(3) 0.065(5) 0.068(5) -0.012(3) 0.020(3) 0.008(3)
N1B 0.022(3) 0.026(4) 0.019(3) -0.001(3) 0.000(3) 0.001(3)
N3B 0.016(3) 0.023(4) 0.022(3) 0.000(3) -0.002(3) 0.001(2)
N10B 0.016(3) 0.027(4) 0.027(4) 0.004(3) -0.004(3) 0.001(3)
N12B 0.018(3) 0.023(4) 0.021(3) -0.001(3) -0.006(3) 0.003(2)
N13B 0.029(4) 0.015(4) 0.038(4) -0.004(3) -0.002(3) 0.004(3)
N20B 0.022(3) 0.019(4) 0.028(4) -0.003(2) 0.005(3) 0.003(2)
C2B 0.028(4) 0.014(4) 0.019(4) -0.002(3) 0.005(3) -0.001(3)
C4B 0.026(4) 0.034(6) 0.030(5) -0.006(4) 0.004(3) -0.001(4)
C5B 0.025(4) 0.026(5) 0.048(5) -0.003(4) 0.011(4) -0.004(3)
C6B 0.029(4) 0.025(5) 0.041(5) 0.009(4) 0.011(4) 0.000(3)
C7B 0.029(4) 0.028(5) 0.024(4) 0.005(3) 0.006(3) 0.005(3)
C8B 0.022(4) 0.024(5) 0.031(5) -0.007(3) 0.006(3) -0.001(3)
C9B 0.019(4) 0.026(5) 0.026(4) 0.001(4) 0.006(3) 0.002(3)
C11B 0.029(4) 0.016(5) 0.031(5) 0.000(3) 0.006(4) 0.002(3)
C14B 0.023(4) 0.026(4) 0.023(4) 0.002(3) 0.005(3) 0.003(3)
C15B 0.039(5) 0.028(5) 0.033(4) 0.000(3) 0.001(4) -0.010(3)
C16B 0.062(6) 0.029(5) 0.049(5) 0.008(4) 0.011(4) -0.017(4)
C17B 0.048(5) 0.043(6) 0.039(5) 0.003(4) -0.006(4) -0.019(4)
C18B 0.032(5) 0.030(6) 0.035(5) 0.005(4) -0.008(4) -0.007(4)
C19B 0.031(4) 0.018(4) 0.025(4) -0.002(3) 0.000(3) -0.006(3)
C21B 0.032(4) 0.027(5) 0.024(4) 0.003(3) -0.001(3) -0.007(3)
C22B 0.025(4) 0.037(5) 0.026(4) 0.001(4) 0.000(3) 0.001(3)
C23B 0.032(5) 0.045(6) 0.031(5) -0.003(4) 0.003(4) 0.000(4)
C25B 0.038(5) 0.038(6) 0.035(5) -0.004(4) 0.016(4) -0.007(4)
C26B 0.067(6) 0.029(5) 0.019(5) 0.000(4) 0.002(4) 0.007(4)
C27B 0.030(5) 0.059(6) 0.017(4) 0.002(4) -0.009(3) 0.017(4)
C28B 0.041(5) 0.054(7) 0.023(5) -0.018(4) 0.004(4) -0.019(4)
C29B 0.039(5) 0.031(5) 0.026(5) -0.003(3) 0.012(4) 0.006(4)
Cl1 0.0470(12) 0.0313(13) 0.0223(11) -0.0015(9) 0.0126(9) -0.0006(9)
Cl1Q 0.0372(11) 0.0300(12) 0.0295(11) 0.0004(8) 0.0115(8) 0.0117(8)
Cl2 0.0431(12) 0.0361(14) 0.0344(12) 0.0011(9) 0.0186(9) -0.0118(9)
Cl2Q 0.0309(10) 0.0392(13) 0.0372(12) 0.0110(9) 0.0035(9) 0.0131(8)
Cl3 0.0237(10) 0.0290(12) 0.0354(12) -0.0040(8) 0.0054(8) -0.0083(8)
Cl3Q 0.0365(11) 0.0420(14) 0.0207(11) 0.0046(9) -0.0055(9) 0.0028(9)
Cl4Q 0.0342(11) 0.0293(12) 0.0226(10) -0.0045(8) 0.0009(8) 0.0010(8)
Cl5Q 0.0303(10) 0.0271(12) 0.0303(11) 0.0060(9) 0.0079(8) -0.0024(8)
Cl6Q 0.0281(11) 0.0485(15) 0.0393(13) 0.0022(10) 0.0148(9) -0.0021(9)
Cl7Q 0.0253(10) 0.0435(15) 0.0408(12) -0.0041(10) 0.0029(9) 0.0126(8)
Cl8Q 0.0299(10) 0.0221(11) 0.0335(11) -0.0034(8) -0.0044(8) 0.0054(8)
Cl9Q 0.0347(11) 0.0278(12) 0.0219(10) -0.0044(8) 0.0018(8) -0.0052(8)
P1Q 0.0197(10) 0.0186(12) 0.0178(10) -0.0018(8) 0.0002(8) -0.0002(7)
O1Q 0.019(3) 0.021(3) 0.018(3) -0.002(2) 0.002(2) 0.004(2)
O2Q 0.017(3) 0.024(3) 0.018(3) -0.003(2) 0.001(2) 0.002(2)
O3Q 0.018(3) 0.020(3) 0.019(3) 0.004(2) 0.004(2) 0.003(2)
O4Q 0.016(2) 0.020(3) 0.025(3) 0.000(2) 0.000(2) 0.000(2)
O5Q 0.019(2) 0.018(3) 0.016(3) -0.001(2) 0.001(2) -0.004(2)
O6Q 0.020(2) 0.021(3) 0.017(3) 0.002(2) 0.000(2) -0.0034(19)
C1Q 0.015(4) 0.030(5) 0.018(4) 0.001(3) 0.003(3) -0.006(3)
C2Q 0.023(4) 0.033(5) 0.028(5) 0.000(4) 0.010(4) 0.004(3)
C3Q 0.015(4) 0.027(5) 0.029(5) 0.011(3) 0.007(3) 0.003(3)
C4Q 0.018(4) 0.028(5) 0.019(4) 0.006(3) -0.001(3) 0.000(3)
C5Q 0.027(4) 0.029(5) 0.010(4) 0.000(3) 0.005(3) -0.003(3)
C6Q 0.011(4) 0.019(5) 0.029(5) 0.003(3) 0.005(3) -0.004(3)
C7Q 0.024(4) 0.024(5) 0.014(4) 0.000(3) 0.002(3) 0.000(3)
C8Q 0.026(4) 0.027(5) 0.016(4) 0.002(3) 0.004(3) -0.002(3)
C9Q 0.024(4) 0.035(6) 0.021(4) -0.010(4) 0.010(3) -0.006(3)
C10Q 0.019(4) 0.034(6) 0.024(4) -0.008(4) -0.001(3) 0.010(3)
C11Q 0.026(4) 0.016(4) 0.021(4) 0.000(3) 0.000(3) 0.002(3)
C12Q 0.018(4) 0.027(5) 0.015(4) -0.005(3) -0.006(3) 0.001(3)
C13Q 0.019(4) 0.017(5) 0.018(4) 0.003(3) 0.001(3) 0.004(3)
C14Q 0.022(4) 0.019(5) 0.021(4) 0.003(3) 0.005(3) 0.003(3)
C15Q 0.036(4) 0.022(5) 0.013(4) -0.001(3) 0.005(3) 0.011(3)
C16Q 0.021(4) 0.022(5) 0.028(4) 0.008(4) 0.007(3) 0.002(3)
C17Q 0.015(4) 0.016(5) 0.032(5) -0.003(3) 0.004(3) 0.000(3)
C18Q 0.016(4) 0.018(4) 0.024(4) -0.004(3) -0.002(3) 0.002(3)
Cl1P 0.0253(9) 0.0248(11) 0.0326(10) -0.0004(9) 0.0100(8) -0.0076(8)
Cl2P 0.0248(9) 0.0379(12) 0.0373(11) -0.0140(9) 0.0018(8) -0.0126(8)
Cl3P 0.0362(11) 0.0455(14) 0.0214(11) -0.0053(9) -0.0060(8) -0.0026(9)
Cl4P 0.0307(10) 0.0326(12) 0.0183(10) 0.0066(8) 0.0010(8) 0.0011(8)
Cl5P 0.0246(9) 0.0179(11) 0.0255(10) -0.0041(7) 0.0071(7) 0.0022(7)
Cl6P 0.0191(9) 0.0340(13) 0.0443(13) -0.0034(10) 0.0142(9) 0.0035(8)
Cl7P 0.0191(9) 0.0347(13) 0.0404(12) 0.0006(9) 0.0081(8) -0.0081(8)
Cl8P 0.0197(9) 0.0157(11) 0.0283(10) 0.0015(7) -0.0002(7) -0.0023(6)
Cl9P 0.0322(10) 0.0242(12) 0.0173(10) 0.0049(8) 0.0006(8) 0.0063(8)
Cl10 0.0460(12) 0.0324(13) 0.0179(10) 0.0016(8) 0.0094(9) 0.0007(9)
Cl11 0.0364(11) 0.0370(14) 0.0282(11) -0.0025(9) 0.0147(9) 0.0086(9)
Cl12 0.0188(9) 0.0267(11) 0.0248(10) -0.0005(8) 0.0033(7) 0.0063(7)
P1P 0.0141(9) 0.0160(11) 0.0164(10) 0.0003(7) 0.0019(7) -0.0002(7)
O1P 0.016(2) 0.019(3) 0.014(3) 0.000(2) -0.001(2) -0.004(2)
O2P 0.015(2) 0.018(3) 0.015(3) 0.002(2) 0.001(2) -0.0005(19)
O3P 0.020(3) 0.011(3) 0.020(3) 0.000(2) 0.004(2) 0.0006(19)
O4P 0.013(2) 0.014(3) 0.019(2) 0.002(2) 0.0013(18) 0.0006(19)
O5P 0.018(2) 0.017(3) 0.013(2) 0.001(2) -0.001(2) 0.0057(19)
O6P 0.012(2) 0.019(3) 0.016(3) 0.003(2) 0.0005(18) 0.0027(18)
C1P 0.014(3) 0.015(4) 0.018(4) -0.002(3) 0.007(3) 0.003(3)
C2P 0.018(4) 0.014(4) 0.020(4) -0.004(3) 0.006(3) -0.003(3)
C3P 0.012(4) 0.019(4) 0.033(5) -0.007(3) 0.002(3) -0.004(3)
C4P 0.019(4) 0.034(5) 0.019(4) -0.010(4) -0.003(3) 0.009(3)
C5P 0.014(4) 0.021(5) 0.026(4) 0.001(3) 0.005(3) 0.003(3)
C6P 0.008(3) 0.024(5) 0.013(4) -0.002(3) 0.001(3) 0.004(3)
C7P 0.014(4) 0.019(5) 0.009(4) 0.005(3) 0.000(3) -0.003(3)
C8P 0.023(4) 0.008(4) 0.014(4) 0.004(3) 0.002(3) 0.000(3)
C9P 0.018(4) 0.025(5) 0.018(4) 0.000(3) 0.005(3) 0.000(3)
C10P 0.022(4) 0.019(5) 0.011(4) 0.001(3) 0.003(3) -0.006(3)
C11P 0.015(3) 0.016(4) 0.011(4) 0.007(3) -0.003(3) 0.002(3)
C12P 0.016(4) 0.013(4) 0.005(3) 0.002(3) 0.000(3) 0.003(3)
C13P 0.014(4) 0.018(5) 0.021(4) -0.002(3) 0.005(3) -0.004(3)
C14P 0.018(4) 0.013(4) 0.018(4) 0.004(3) 0.002(3) -0.006(3)
C15P 0.023(4) 0.019(5) 0.025(4) 0.000(3) 0.009(3) -0.004(3)
C16P 0.021(4) 0.019(5) 0.023(4) -0.003(3) 0.009(3) -0.003(3)
C17P 0.017(4) 0.015(4) 0.020(4) -0.001(3) 0.002(3) -0.003(3)
C18P 0.016(4) 0.017(4) 0.012(4) -0.001(3) 0.002(3) -0.005(3)
O3D 0.081(7) 0.029(6) 0.054(5) 0.017(5) 0.033(5) 0.026(5)
O3E 0.081(7) 0.029(6) 0.054(5) 0.017(5) 0.033(5) 0.026(5)
C1H 0.064(6) 0.074(9) 0.081(8) -0.040(7) 0.040(6) -0.028(6)
C2D 0.120(10) 0.075(10) 0.092(9) -0.040(7) 0.077(8) -0.059(8)
C4D 0.074(7) 0.088(10) 0.061(7) 0.002(6) 0.036(6) 0.024(6)
C5D 0.103(9) 0.092(11) 0.075(8) 0.021(7) 0.040(7) 0.062(8)
O3F 0.077(5) 0.073(6) 0.059(4) -0.031(4) 0.028(4) -0.038(4)
C1I 0.049(6) 0.067(8) 0.061(7) 0.007(6) 0.022(5) -0.004(5)
C2F 0.057(6) 0.059(7) 0.041(5) -0.001(5) 0.025(5) -0.012(5)
C4F 0.059(6) 0.050(8) 0.082(8) -0.007(6) 0.031(6) 0.009(5)
C5F 0.049(5) 0.065(8) 0.087(8) -0.022(6) 0.037(5) -0.016(5)
O3H 0.042(4) 0.041(4) 0.088(5) 0.028(3) 0.028(3) 0.016(3)
C1J 0.082(8) 0.086(10) 0.121(11) 0.053(8) 0.077(8) 0.043(7)
C2H 0.036(5) 0.049(7) 0.061(6) -0.004(5) 0.008(4) 0.007(5)
C4H 0.047(5) 0.047(7) 0.059(6) 0.010(5) 0.008(5) 0.005(5)
C5H 0.057(6) 0.053(7) 0.029(5) 0.010(4) 0.020(4) 0.014(5)
O3J 0.039(3) 0.027(3) 0.045(4) -0.002(3) 0.022(3) -0.004(2)
C1K 0.037(5) 0.052(7) 0.062(7) -0.006(5) 0.016(5) -0.010(4)
C2J 0.045(5) 0.039(5) 0.020(4) 0.004(4) 0.007(3) -0.005(4)
C4J 0.031(4) 0.043(5) 0.015(4) 0.002(4) 0.003(3) -0.008(4)
C5J 0.041(5) 0.036(6) 0.051(6) -0.012(4) 0.014(4) -0.014(4)

loop_
_atom_type_symbol
_atom_type_description
_atom_type_scat_dispersion_real
_atom_type_scat_dispersion_imag
_atom_type_scat_source
C C 0.0181 0.0091 'International Tables Vol C Tables 4.2.6.8 and 6.1.1.4'
H H 0.0000 0.0000 'International Tables Vol C Tables 4.2.6.8 and 6.1.1.4'
Cl Cl 0.3639 0.7018 'International Tables Vol C Tables 4.2.6.8 and 6.1.1.4'
N N 0.0311 0.0180 'International Tables Vol C Tables 4.2.6.8 and 6.1.1.4'
O O 0.0492 0.0322 'International Tables Vol C Tables 4.2.6.8 and 6.1.1.4'
P P 0.2955 0.4335 'International Tables Vol C Tables 4.2.6.8 and 6.1.1.4'
Ru Ru 0.0552 3.2960 'International Tables Vol C Tables 4.2.6.8 and 6.1.1.4'

loop_
_geom_angle_atom_site_label_1
_geom_angle_atom_site_label_2
_geom_angle_atom_site_label_3
_geom_angle
N3 Ru1 N12 82.5(2)
N3 Ru1 C25 153.3(3)
N3 Ru1 C26 116.7(3)
N3 Ru1 C27 97.0(3)
N3 Ru1 C28 110.0(3)
N3 Ru1 C29 146.5(4)
N12 Ru1 C25 96.7(3)
N12 Ru1 C26 94.7(3)
N12 Ru1 C27 123.8(3)
N12 Ru1 C28 155.9(3)
N12 Ru1 C29 130.3(4)
C23 Ru1 N3 92.6(3)
C23 Ru1 N12 93.6(3)
C23 Ru1 C25 114.0(3)
C23 Ru1 C26 150.3(3)
C23 Ru1 C27 142.3(3)
C23 Ru1 C28 105.9(3)
C23 Ru1 C29 92.2(3)
C25 Ru1 C26 36.6(3)
C25 Ru1 C27 61.3(3)
C25 Ru1 C28 62.8(4)
C26 Ru1 C27 36.1(3)
C28 Ru1 C26 61.4(3)
C28 Ru1 C27 36.7(3)
C29 Ru1 C25 37.6(4)
C29 Ru1 C26 61.1(3)
C29 Ru1 C27 61.0(3)
C29 Ru1 C28 37.3(4)
C2 N1 H1 125.8
C2 N1 C8 108.3(5)
C8 N1 H1 125.8
C2 N3 Ru1 126.4(5)
C2 N3 C9 106.1(6)
C9 N3 Ru1 127.3(4)
C2 N10 H10 118.5
C11 N10 H10 118.5
C11 N10 C2 122.9(5)
Ru1 N12 H12 114.7
C11 N12 Ru1 129.4(5)
C11 N12 H12 114.9
C11 N13 H13 111.1
C11 N13 C14 127.3(6)
C14 N13 H13 109.0
C21 N20 C19 111.4(5)
C21 N20 C22 110.7(5)
C22 N20 C19 114.8(5)
N1 C2 N10 121.3(6)
N3 C2 N1 111.1(6)
N3 C2 N10 127.6(6)
C5 C4 H4 121.2
C5 C4 C9 117.6(7)
C9 C4 H4 121.2
C4 C5 H5 119.0
C4 C5 C6 121.9(7)
C6 C5 H5 119.0
C5 C6 H6 119.2
C7 C6 C5 121.5(8)
C7 C6 H6 119.2
C6 C7 H7 122.1
C6 C7 C8 115.9(7)
C8 C7 H7 122.1
N1 C8 C7 131.3(6)
N1 C8 C9 105.9(6)
C9 C8 C7 122.8(6)
C4 C9 N3 131.2(7)
C4 C9 C8 120.2(7)
C8 C9 N3 108.5(6)
N10 C11 N13 116.1(6)
N12 C11 N10 124.1(7)
N12 C11 N13 119.8(7)
N13 C14 H14 110.1
N13 C14 C15 105.3(5)
N13 C14 C19 112.0(5)
C15 C14 H14 110.1
C19 C14 H14 110.1
C19 C14 C15 109.2(5)
C14 C15 H15A 108.9
C14 C15 H15B 108.9
H15A C15 H15B 107.7
C16 C15 C14 113.2(5)
C16 C15 H15A 108.9
C16 C15 H15B 108.9
C15 C16 H16A 109.7
C15 C16 H16B 109.7
H16A C16 H16B 108.2
C17 C16 C15 110.0(6)
C17 C16 H16A 109.7
C17 C16 H16B 109.7
C16 C17 H17A 109.6
C16 C17 H17B 109.6
H17A C17 H17B 108.1
C18 C17 C16 110.3(6)
C18 C17 H17A 109.6
C18 C17 H17B 109.6
C17 C18 H18A 109.7
C17 C18 H18B 109.7
C17 C18 C19 110.0(5)
H18A C18 H18B 108.2
C19 C18 H18A 109.7
C19 C18 H18B 109.7
N20 C19 C14 110.3(5)
N20 C19 C18 111.7(5)
N20 C19 H19 107.5
C14 C19 C18 112.2(5)
C14 C19 H19 107.5
C18 C19 H19 107.5
N20 C21 H21A 109.5
N20 C21 H21B 109.5
N20 C21 H21C 109.5
H21A C21 H21B 109.5
H21A C21 H21C 109.5
H21B C21 H21C 109.5
N20 C22 H22A 109.5
N20 C22 H22B 109.5
N20 C22 H22C 109.5
H22A C22 H22B 109.5
H22A C22 H22C 109.5
H22B C22 H22C 109.5
O24 C23 Ru1 176.1(7)
Ru1 C25 H25 120.3
C26 C25 Ru1 74.6(5)
C26 C25 H25 126.5
C26 C25 C29 107.1(9)
C29 C25 Ru1 70.5(5)
C29 C25 H25 126.5
Ru1 C26 H26 124.3
C25 C26 Ru1 68.8(5)
C25 C26 H26 125.7
C25 C26 C27 108.6(8)
C27 C26 Ru1 72.8(5)
C27 C26 H26 125.7
Ru1 C27 H27 125.7
C26 C27 Ru1 71.1(5)
C26 C27 H27 126.1
C26 C27 C28 107.9(8)
C28 C27 Ru1 68.7(4)
C28 C27 H27 126.1
Ru1 C28 H28 120.8
C27 C28 Ru1 74.6(5)
C27 C28 H28 126.6
C29 C28 Ru1 69.8(5)
C29 C28 C27 106.8(8)
C29 C28 H28 126.6
Ru1 C29 H29 121.6
C25 C29 Ru1 71.9(5)
C25 C29 H29 125.2
C28 C29 Ru1 72.9(5)
C28 C29 C25 109.5(8)
C28 C29 H29 125.2
N3B Ru1B C25B 112.5(3)
N3B Ru1B C26B 150.2(3)
N3B Ru1B C27B 149.4(3)
N3B Ru1B C28B 111.9(3)
N3B Ru1B C29B 95.5(3)
N12B Ru1B N3B 83.4(2)
N12B Ru1B C25B 95.0(3)
N12B Ru1B C26B 94.5(3)
N12B Ru1B C27B 126.1(3)
N12B Ru1B C28B 155.5(3)
N12B Ru1B C29B 126.3(3)
C23B Ru1B N3B 92.5(3)
C23B Ru1B N12B 94.0(3)
C23B Ru1B C25B 154.3(3)
C23B Ru1B C26B 117.3(4)
C23B Ru1B C27B 93.1(3)
C23B Ru1B C28B 103.9(3)
C23B Ru1B C29B 139.4(3)
C26B Ru1B C25B 38.0(3)
C26B Ru1B C27B 37.1(3)
C26B Ru1B C28B 62.6(3)
C26B Ru1B C29B 62.0(3)
C27B Ru1B C25B 62.3(3)
C27B Ru1B C28B 37.7(3)
C27B Ru1B C29B 61.9(3)
C28B Ru1B C25B 61.9(3)
C28B Ru1B C29B 36.9(3)
C29B Ru1B C25B 36.4(3)
C2B N1B H1B 126.1
C2B N1B C8B 107.7(6)
C8B N1B H1B 126.1
C2B N3B Ru1B 124.8(5)
C2B N3B C9B 106.4(6)
C9B N3B Ru1B 128.7(4)
C2B N10B H10B 119.4
C2B N10B C11B 121.2(6)
C11B N10B H10B 119.4
Ru1B N12B H12B 116.5
C11B N12B Ru1B 130.3(5)
C11B N12B H12B 109.2
C11B N13B H13B 115.2
C11B N13B C14B 129.6(6)
C14B N13B H13B 115.2
C21B N20B C19B 111.3(5)
C21B N20B C22B 110.3(6)
C22B N20B C19B 115.2(6)
N3B C2B N1B 111.0(6)
N3B C2B N10B 130.3(7)
N10B C2B N1B 118.7(6)
C5B C4B H4B 121.7
C9B C4B H4B 121.7
C9B C4B C5B 116.7(7)
C4B C5B H5B 119.1
C4B C5B C6B 121.8(7)
C6B C5B H5B 119.1
C5B C6B H6B 119.3
C7B C6B C5B 121.4(8)
C7B C6B H6B 119.3
C6B C7B H7B 121.7
C6B C7B C8B 116.6(7)
C8B C7B H7B 121.7
C7B C8B N1B 132.0(7)
C7B C8B C9B 122.2(7)
C9B C8B N1B 105.9(7)
C4B C9B N3B 129.8(7)
C4B C9B C8B 121.4(8)
C8B C9B N3B 108.9(6)
N10B C11B N13B 115.0(6)
N12B C11B N10B 124.9(7)
N12B C11B N13B 119.9(7)
N13B C14B H14B 109.3
N13B C14B C15B 103.9(5)
N13B C14B C19B 115.2(6)
C15B C14B H14B 109.3
C19B C14B H14B 109.3
C19B C14B C15B 109.7(6)
C14B C15B H15C 108.7
C14B C15B H15D 108.7
H15C C15B H15D 107.6
C16B C15B C14B 114.2(7)
C16B C15B H15C 108.7
C16B C15B H15D 108.7
C15B C16B H16C 109.6
C15B C16B H16D 109.6
H16C C16B H16D 108.1
C17B C16B C15B 110.3(7)
C17B C16B H16C 109.6
C17B C16B H16D 109.6
C16B C17B H17C 109.8
C16B C17B H17D 109.8
C16B C17B C18B 109.2(7)
H17C C17B H17D 108.3
C18B C17B H17C 109.8
C18B C17B H17D 109.8
C17B C18B H18C 109.2
C17B C18B H18D 109.2
C17B C18B C19B 112.2(7)
H18C C18B H18D 107.9
C19B C18B H18C 109.2
C19B C18B H18D 109.2
N20B C19B C14B 112.6(5)
N20B C19B C18B 111.1(6)
N20B C19B H19B 106.8
C14B C19B C18B 112.2(6)
C14B C19B H19B 106.8
C18B C19B H19B 106.8
N20B C21B H21D 109.5
N20B C21B H21E 109.5
N20B C21B H21F 109.5
H21D C21B H21E 109.5
H21D C21B H21F 109.5
H21E C21B H21F 109.5
N20B C22B H22D 109.5
N20B C22B H22E 109.5
N20B C22B H22F 109.5
H22D C22B H22E 109.5
H22D C22B H22F 109.5
H22E C22B H22F 109.5
O24B C23B Ru1B 174.4(7)
Ru1B C25B H25B 125.0
C26B C25B Ru1B 68.4(4)
C26B C25B H25B 126.8
C29B C25B Ru1B 71.4(4)
C29B C25B H25B 126.8
C29B C25B C26B 106.4(7)
Ru1B C26B H26B 120.5
C25B C26B Ru1B 73.7(5)
C25B C26B H26B 125.8
C27B C26B Ru1B 71.8(5)
C27B C26B C25B 108.5(8)
C27B C26B H26B 125.8
Ru1B C27B H27B 122.8
C26B C27B Ru1B 71.1(4)
C26B C27B H27B 125.8
C26B C27B C28B 108.4(7)
C28B C27B Ru1B 72.0(4)
C28B C27B H27B 125.8
Ru1B C28B H28B 122.4
C27B C28B Ru1B 70.3(5)
C27B C28B H28B 126.4
C29B C28B Ru1B 72.6(4)
C29B C28B C27B 107.2(8)
C29B C28B H28B 126.4
Ru1B C29B H29B 123.6
C25B C29B Ru1B 72.2(5)
C25B C29B C28B 109.5(8)
C25B C29B H29B 125.2
C28B C29B Ru1B 70.5(4)
C28B C29B H29B 125.2
O1Q P1Q O2Q 91.1(2)
O1Q P1Q O4Q 178.2(3)
O1Q P1Q O6Q 91.9(2)
O2Q P1Q O4Q 87.2(2)
O2Q P1Q O6Q 87.3(2)
O3Q P1Q O1Q 88.1(2)
O3Q P1Q O2Q 93.3(2)
O3Q P1Q O4Q 91.2(2)
O3Q P1Q O6Q 179.4(3)
O4Q P1Q O6Q 88.8(2)
O5Q P1Q O1Q 89.3(2)
O5Q P1Q O2Q 177.9(3)
O5Q P1Q O3Q 88.8(2)
O5Q P1Q O4Q 92.4(2)
O5Q P1Q O6Q 90.6(2)
C1Q O1Q P1Q 111.8(4)
C6Q O2Q P1Q 110.9(4)
C7Q O3Q P1Q 111.3(5)
C12Q O4Q P1Q 110.4(5)
C13Q O5Q P1Q 112.3(4)
C18Q O6Q P1Q 111.2(4)
O1Q C1Q C2Q 125.3(7)
O1Q C1Q C6Q 112.4(6)
C2Q C1Q C6Q 122.2(7)
C1Q C2Q Cl1Q 120.0(6)
C1Q C2Q C3Q 118.3(7)
C3Q C2Q Cl1Q 121.7(6)
C2Q C3Q Cl2Q 119.2(6)
C4Q C3Q Cl2Q 120.9(6)
C4Q C3Q C2Q 119.9(7)
C3Q C4Q Cl3Q 119.4(5)
C5Q C4Q Cl3Q 120.4(6)
C5Q C4Q C3Q 120.2(6)
C4Q C5Q Cl4Q 122.0(5)
C4Q C5Q C6Q 119.9(7)
C6Q C5Q Cl4Q 118.1(6)
O2Q C6Q C1Q 113.6(6)
O2Q C6Q C5Q 126.9(7)
C5Q C6Q C1Q 119.5(7)
O3Q C7Q C8Q 125.4(7)
O3Q C7Q C12Q 113.2(6)
C12Q C7Q C8Q 121.4(7)
C7Q C8Q Cl5Q 119.3(6)
C7Q C8Q C9Q 119.1(8)
C9Q C8Q Cl5Q 121.5(6)
C8Q C9Q Cl6Q 119.8(7)
C10Q C9Q Cl6Q 120.7(6)
C10Q C9Q C8Q 119.3(7)
C9Q C10Q Cl7Q 119.7(6)
C9Q C10Q C11Q 121.4(7)
C11Q C10Q Cl7Q 118.9(6)
C10Q C11Q Cl8Q 121.3(6)
C12Q C11Q Cl8Q 120.6(6)
C12Q C11Q C10Q 118.0(8)
O4Q C12Q C7Q 113.8(6)
O4Q C12Q C11Q 125.4(7)
C7Q C12Q C11Q 120.7(7)
O5Q C13Q C14Q 125.8(6)
O5Q C13Q C18Q 113.9(6)
C14Q C13Q C18Q 120.2(7)
C13Q C14Q Cl9Q 119.9(6)
C13Q C14Q C15Q 118.7(7)
C15Q C14Q Cl9Q 121.4(6)
C14Q C15Q Cl1 118.9(6)
C16Q C15Q Cl1 120.5(6)
C16Q C15Q C14Q 120.6(6)
C15Q C16Q Cl2 120.9(6)
C15Q C16Q C17Q 120.3(6)
C17Q C16Q Cl2 118.8(6)
C16Q C17Q Cl3 121.3(5)
C18Q C17Q Cl3 120.2(6)
C18Q C17Q C16Q 118.4(6)
O6Q C18Q C13Q 111.9(6)
C17Q C18Q O6Q 126.3(6)
C17Q C18Q C13Q 121.8(7)
O1P P1P O2P 91.1(2)
O1P P1P O3P 88.3(2)
O1P P1P O4P 178.5(2)
O1P P1P O5P 88.9(2)
O1P P1P O6P 92.4(2)
O3P P1P O2P 93.0(2)
O3P P1P O4P 91.4(2)
O3P P1P O6P 179.0(2)
O4P P1P O2P 87.5(2)
O4P P1P O6P 87.9(2)
O5P P1P O2P 178.6(2)
O5P P1P O3P 88.4(2)
O5P P1P O4P 92.5(2)
O5P P1P O6P 90.8(2)
O6P P1P O2P 87.8(2)
C1P O1P P1P 111.8(4)
C6P O2P P1P 110.8(4)
C7P O3P P1P 111.5(4)
C12P O4P P1P 111.3(4)
C13P O5P P1P 112.2(4)
C18P O6P P1P 111.2(4)
O1P C1P C2P 126.3(6)
O1P C1P C6P 113.1(6)
C2P C1P C6P 120.6(6)
C1P C2P Cl1P 118.5(5)
C1P C2P C3P 118.3(7)
C3P C2P Cl1P 123.0(5)
C2P C3P Cl2P 118.0(6)
C4P C3P Cl2P 120.6(6)
C4P C3P C2P 121.4(6)
C3P C4P Cl3P 120.2(6)
C3P C4P C5P 120.4(6)
C5P C4P Cl3P 119.4(6)
C4P C5P Cl4P 122.6(6)
C6P C5P Cl4P 119.0(5)
C6P C5P C4P 118.3(7)
O2P C6P C1P 112.9(6)
O2P C6P C5P 126.1(7)
C5P C6P C1P 121.0(6)
O3P C7P C8P 125.4(7)
O3P C7P C12P 113.3(6)
C8P C7P C12P 121.3(6)
C7P C8P Cl5P 119.8(5)
C7P C8P C9P 118.1(7)
C9P C8P Cl5P 122.1(5)
C8P C9P Cl6P 118.8(6)
C10P C9P Cl6P 120.7(5)
C10P C9P C8P 120.4(6)
C9P C10P Cl7P 120.1(5)
C9P C10P C11P 120.8(6)
C11P C10P Cl7P 119.1(6)
C10P C11P Cl8P 121.0(5)
C12P C11P Cl8P 121.2(5)
C12P C11P C10P 117.7(7)
O4P C12P C7P 112.5(6)
C11P C12P O4P 125.8(6)
C11P C12P C7P 121.7(6)
O5P C13P C14P 126.3(6)
O5P C13P C18P 112.5(6)
C14P C13P C18P 121.1(6)
C13P C14P Cl9P 118.6(5)
C13P C14P C15P 118.7(7)
C15P C14P Cl9P 122.7(6)
C14P C15P Cl10 118.6(6)
C14P C15P C16P 120.9(7)
C16P C15P Cl10 120.4(6)
C15P C16P Cl11 120.6(6)
C17P C16P Cl11 119.6(5)
C17P C16P C15P 119.8(6)
C16P C17P Cl12 121.4(5)
C18P C17P Cl12 119.6(5)
C18P C17P C16P 119.1(6)
O6P C18P C13P 113.3(6)
O6P C18P C17P 126.3(6)
C17P C18P C13P 120.4(6)
C4D O3D C2D 103.6(7)
C4D O3E C2D 107.0(7)
H1HA C1H H1HB 109.5
H1HA C1H H1HC 109.5
H1HB C1H H1HC 109.5
C2D C1H H1HA 109.5
C2D C1H H1HB 109.5
C2D C1H H1HC 109.5
O3D C2D H2DA 116.7
O3D C2D H2DB 116.7
O3E C2D H2DC 109.9
O3E C2D H2DD 109.9
C1H C2D O3D 69.1(8)
C1H C2D O3E 108.9(9)
C1H C2D H2DA 116.7
C1H C2D H2DB 116.7
C1H C2D H2DC 109.9
C1H C2D H2DD 109.9
H2DA C2D H2DB 113.7
H2DC C2D H2DD 108.3
O3D C4D H4DA 109.1
O3D C4D H4DB 109.1
O3E C4D H4DC 111.2
O3E C4D H4DD 111.2
H4DA C4D H4DB 107.8
H4DC C4D H4DD 109.1
C5D C4D O3D 112.7(9)
C5D C4D O3E 103.0(8)
C5D C4D H4DA 109.1
C5D C4D H4DB 109.1
C5D C4D H4DC 111.2
C5D C4D H4DD 111.2
C4D C5D H5DA 109.5
C4D C5D H5DB 109.5
C4D C5D H5DC 109.5
H5DA C5D H5DB 109.5
H5DA C5D H5DC 109.5
H5DB C5D H5DC 109.5
C2F O3F C4F 116.6(7)
H1IA C1I H1IB 109.5
H1IA C1I H1IC 109.5
H1IB C1I H1IC 109.5
C2F C1I H1IA 109.5
C2F C1I H1IB 109.5
C2F C1I H1IC 109.5
O3F C2F C1I 113.2(8)
O3F C2F H2FA 108.9
O3F C2F H2FB 108.9
C1I C2F H2FA 108.9
C1I C2F H2FB 108.9
H2FA C2F H2FB 107.7
O3F C4F H4FA 110.4
O3F C4F H4FB 110.4
O3F C4F C5F 106.5(7)
H4FA C4F H4FB 108.6
C5F C4F H4FA 110.4
C5F C4F H4FB 110.4
C4F C5F H5FA 109.5
C4F C5F H5FB 109.5
C4F C5F H5FC 109.5
H5FA C5F H5FB 109.5
H5FA C5F H5FC 109.5
H5FB C5F H5FC 109.5
C4H O3H C2H 114.1(7)
H1JA C1J H1JB 109.5
H1JA C1J H1JC 109.5
H1JB C1J H1JC 109.5
C2H C1J H1JA 109.5
C2H C1J H1JB 109.5
C2H C1J H1JC 109.5
O3H C2H C1J 109.5(9)
O3H C2H H2HA 109.8
O3H C2H H2HB 109.8
C1J C2H H2HA 109.8
C1J C2H H2HB 109.8
H2HA C2H H2HB 108.2
O3H C4H H4HA 109.5
O3H C4H H4HB 109.5
O3H C4H C5H 110.7(9)
H4HA C4H H4HB 108.1
C5H C4H H4HA 109.5
C5H C4H H4HB 109.5
C4H C5H H5HA 109.5
C4H C5H H5HB 109.5
C4H C5H H5HC 109.5
H5HA C5H H5HB 109.5
H5HA C5H H5HC 109.5
H5HB C5H H5HC 109.5
C4J O3J C2J 111.9(6)
H1KA C1K H1KB 109.5
H1KA C1K H1KC 109.5
H1KB C1K H1KC 109.5
C2J C1K H1KA 109.5
C2J C1K H1KB 109.5
C2J C1K H1KC 109.5
O3J C2J C1K 108.6(8)
O3J C2J H2JA 110.0
O3J C2J H2JB 110.0
C1K C2J H2JA 110.0
C1K C2J H2JB 110.0
H2JA C2J H2JB 108.4
O3J C4J H4JA 109.9
O3J C4J H4JB 109.9
O3J C4J C5J 109.1(7)
H4JA C4J H4JB 108.3
C5J C4J H4JA 109.9
C5J C4J H4JB 109.9
C4J C5J H5JA 109.5
C4J C5J H5JB 109.5
C4J C5J H5JC 109.5
H5JA C5J H5JB 109.5
H5JA C5J H5JC 109.5
H5JB C5J H5JC 109.5

loop_
_geom_bond_atom_site_label_1
_geom_bond_atom_site_label_2
_geom_bond_distance
Ru1 N3 2.086(6)
Ru1 N12 2.093(6)
Ru1 C23 1.831(7)
Ru1 C25 2.178(8)
Ru1 C26 2.252(8)
Ru1 C27 2.274(8)
Ru1 C28 2.198(8)
Ru1 C29 2.159(7)
O24 C23 1.158(8)
N1 H1 0.8800
N1 C2 1.348(9)
N1 C8 1.388(9)
N3 C2 1.342(8)
N3 C9 1.403(9)
N10 H10 0.8800
N10 C2 1.357(9)
N10 C11 1.355(9)
N12 H12 0.9762
N12 C11 1.296(8)
N13 H13 0.9358
N13 C11 1.363(9)
N13 C14 1.486(8)
N20 C19 1.509(8)
N20 C21 1.483(8)
N20 C22 1.486(8)
C4 H4 0.9500
C4 C5 1.377(11)
C4 C9 1.382(10)
C5 H5 0.9500
C5 C6 1.395(11)
C6 H6 0.9500
C6 C7 1.382(10)
C7 H7 0.9500
C7 C8 1.396(10)
C8 C9 1.393(9)
C14 H14 1.0000
C14 C15 1.551(10)
C14 C19 1.520(9)
C15 H15A 0.9900
C15 H15B 0.9900
C15 C16 1.517(9)
C16 H16A 0.9900
C16 H16B 0.9900
C16 C17 1.515(9)
C17 H17A 0.9900
C17 H17B 0.9900
C17 C18 1.513(10)
C18 H18A 0.9900
C18 H18B 0.9900
C18 C19 1.541(9)
C19 H19 1.0000
C21 H21A 0.9800
C21 H21B 0.9800
C21 H21C 0.9800
C22 H22A 0.9800
C22 H22B 0.9800
C22 H22C 0.9800
C25 H25 0.9500
C25 C26 1.394(13)
C25 C29 1.397(13)
C26 H26 0.9500
C26 C27 1.401(13)
C27 H27 0.9500
C27 C28 1.410(11)
C28 H28 0.9500
C28 C29 1.394(14)
C29 H29 0.9500
Ru1B N3B 2.083(6)
Ru1B N12B 2.069(6)
Ru1B C23B 1.862(8)
Ru1B C25B 2.240(8)
Ru1B C26B 2.170(8)
Ru1B C27B 2.180(7)
Ru1B C28B 2.202(8)
Ru1B C29B 2.229(8)
O24B C23B 1.146(9)
N1B H1B 0.8800
N1B C2B 1.379(9)
N1B C8B 1.389(9)
N3B C2B 1.320(9)
N3B C9B 1.413(10)
N10B H10B 0.8800
N10B C2B 1.340(9)
N10B C11B 1.370(10)
N12B H12B 0.9971
N12B C11B 1.280(9)
N13B H13B 0.8800
N13B C11B 1.395(9)
N13B C14B 1.480(8)
N20B C19B 1.495(9)
N20B C21B 1.469(9)
N20B C22B 1.483(8)
C4B H4B 0.9500
C4B C5B 1.389(11)
C4B C9B 1.378(10)
C5B H5B 0.9500
C5B C6B 1.394(10)
C6B H6B 0.9500
C6B C7B 1.377(11)
C7B H7B 0.9500
C7B C8B 1.385(11)
C8B C9B 1.388(10)
C14B H14B 1.0000
C14B C15B 1.533(11)
C14B C19B 1.515(9)
C15B H15C 0.9900
C15B H15D 0.9900
C15B C16B 1.515(10)
C16B H16C 0.9900
C16B H16D 0.9900
C16B C17B 1.513(10)
C17B H17C 0.9900
C17B H17D 0.9900
C17B C18B 1.519(12)
C18B H18C 0.9900
C18B H18D 0.9900
C18B C19B 1.522(9)
C19B H19B 1.0000
C21B H21D 0.9800
C21B H21E 0.9800
C21B H21F 0.9800
C22B H22D 0.9800
C22B H22E 0.9800
C22B H22F 0.9800
C25B H25B 0.9500
C25B C26B 1.436(12)
C25B C29B 1.396(12)
C26B H26B 0.9500
C26B C27B 1.383(12)
C27B H27B 0.9500
C27B C28B 1.417(13)
C28B H28B 0.9500
C28B C29B 1.402(11)
C29B H29B 0.9500
Cl1 C15Q 1.730(7)
Cl1Q C2Q 1.722(8)
Cl2 C16Q 1.729(7)
Cl2Q C3Q 1.721(7)
Cl3 C17Q 1.731(7)
Cl3Q C4Q 1.729(7)
Cl4Q C5Q 1.744(8)
Cl5Q C8Q 1.732(8)
Cl6Q C9Q 1.719(7)
Cl7Q C10Q 1.733(7)
Cl8Q C11Q 1.730(8)
Cl9Q C14Q 1.718(8)
P1Q O1Q 1.706(5)
P1Q O2Q 1.716(5)
P1Q O3Q 1.702(5)
P1Q O4Q 1.719(5)
P1Q O5Q 1.699(5)
P1Q O6Q 1.737(5)
O1Q C1Q 1.350(8)
O2Q C6Q 1.348(8)
O3Q C7Q 1.345(8)
O4Q C12Q 1.346(8)
O5Q C13Q 1.343(8)
O6Q C18Q 1.365(8)
C1Q C2Q 1.357(10)
C1Q C6Q 1.390(10)
C2Q C3Q 1.410(11)
C3Q C4Q 1.399(11)
C4Q C5Q 1.376(10)
C5Q C6Q 1.381(9)
C7Q C8Q 1.378(10)
C7Q C12Q 1.371(11)
C8Q C9Q 1.393(10)
C9Q C10Q 1.390(12)
C10Q C11Q 1.395(10)
C11Q C12Q 1.389(10)
C13Q C14Q 1.373(10)
C13Q C18Q 1.389(10)
C14Q C15Q 1.410(10)
C15Q C16Q 1.373(10)
C16Q C17Q 1.408(10)
C17Q C18Q 1.364(10)
Cl1P C2P 1.719(7)
Cl2P C3P 1.732(7)
Cl3P C4P 1.726(7)
Cl4P C5P 1.726(7)
Cl5P C8P 1.721(7)
Cl6P C9P 1.724(7)
Cl7P C10P 1.722(7)
Cl8P C11P 1.718(8)
Cl9P C14P 1.727(7)
Cl10 C15P 1.732(7)
Cl11 C16P 1.723(7)
Cl12 C17P 1.731(7)
P1P O1P 1.703(5)
P1P O2P 1.728(5)
P1P O3P 1.710(5)
P1P O4P 1.719(5)
P1P O5P 1.708(5)
P1P O6P 1.725(5)
O1P C1P 1.346(8)
O2P C6P 1.353(8)
O3P C7P 1.359(8)
O4P C12P 1.368(7)
O5P C13P 1.355(8)
O6P C18P 1.356(7)
C1P C2P 1.377(9)
C1P C6P 1.394(10)
C2P C3P 1.397(10)
C3P C4P 1.368(11)
C4P C5P 1.403(10)
C5P C6P 1.380(9)
C7P C8P 1.366(9)
C7P C12P 1.394(10)
C8P C9P 1.407(10)
C9P C10P 1.382(11)
C10P C11P 1.412(9)
C11P C12P 1.362(9)
C13P C14P 1.372(10)
C13P C18P 1.389(9)
C14P C15P 1.382(10)
C15P C16P 1.394(10)
C16P C17P 1.391(10)
C17P C18P 1.377(9)
O3D C2D 1.597(10)
O3D C4D 1.565(10)
O3E C2D 1.547(10)
O3E C4D 1.543(9)
C1H H1HA 0.9800
C1H H1HB 0.9800
C1H H1HC 0.9800
C1H C2D 1.322(15)
C2D H2DA 0.9900
C2D H2DB 0.9900
C2D H2DC 0.9900
C2D H2DD 0.9900
C4D H4DA 0.9900
C4D H4DB 0.9900
C4D H4DC 0.9900
C4D H4DD 0.9900
C4D C5D 1.464(13)
C5D H5DA 0.9800
C5D H5DB 0.9800
C5D H5DC 0.9800
O3F C2F 1.341(10)
O3F C4F 1.478(11)
C1I H1IA 0.9800
C1I H1IB 0.9800
C1I H1IC 0.9800
C1I C2F 1.456(12)
C2F H2FA 0.9900
C2F H2FB 0.9900
C4F H4FA 0.9900
C4F H4FB 0.9900
C4F C5F 1.504(14)
C5F H5FA 0.9800
C5F H5FB 0.9800
C5F H5FC 0.9800
O3H C2H 1.429(10)
O3H C4H 1.380(10)
C1J H1JA 0.9800
C1J H1JB 0.9800
C1J H1JC 0.9800
C1J C2H 1.457(13)
C2H H2HA 0.9900
C2H H2HB 0.9900
C4H H4HA 0.9900
C4H H4HB 0.9900
C4H C5H 1.477(12)
C5H H5HA 0.9800
C5H H5HB 0.9800
C5H H5HC 0.9800
O3J C2J 1.454(9)
O3J C4J 1.427(9)
C1K H1KA 0.9800
C1K H1KB 0.9800
C1K H1KC 0.9800
C1K C2J 1.468(12)
C2J H2JA 0.9900
C2J H2JB 0.9900
C4J H4JA 0.9900
C4J H4JB 0.9900
C4J C5J 1.488(11)
C5J H5JA 0.9800
C5J H5JB 0.9800
C5J H5JC 0.9800

loop_
_geom_torsion_atom_site_label_1
_geom_torsion_atom_site_label_2
_geom_torsion_atom_site_label_3
_geom_torsion_atom_site_label_4
_geom_torsion
Ru1 N3 C2 N1 178.5(4)
Ru1 N3 C2 N10 -1.3(10)
Ru1 N3 C9 C4 0.4(11)
Ru1 N3 C9 C8 -177.2(4)
Ru1 N12 C11 N10 -23.0(10)
Ru1 N12 C11 N13 153.5(5)
Ru1 C25 C26 C27 62.3(6)
Ru1 C25 C29 C28 -63.6(6)
Ru1 C26 C27 C28 59.1(5)
Ru1 C27 C28 C29 62.8(6)
Ru1 C28 C29 C25 63.0(6)
N1 C8 C9 N3 -0.9(7)
N1 C8 C9 C4 -178.8(6)
N13 C14 C15 C16 -173.4(5)
N13 C14 C19 N20 -65.4(7)
N13 C14 C19 C18 169.4(5)
C2 N1 C8 C7 -175.3(7)
C2 N1 C8 C9 1.9(7)
C2 N3 C9 C4 177.2(7)
C2 N3 C9 C8 -0.4(7)
C2 N10 C11 N12 -5.0(11)
C2 N10 C11 N13 178.3(6)
C4 C5 C6 C7 -0.7(12)
C5 C4 C9 N3 -177.9(7)
C5 C4 C9 C8 -0.6(10)
C5 C6 C7 C8 -1.1(11)
C6 C7 C8 N1 178.8(7)
C6 C7 C8 C9 2.1(10)
C7 C8 C9 N3 176.6(6)
C7 C8 C9 C4 -1.3(10)
C8 N1 C2 N3 -2.2(8)
C8 N1 C2 N10 177.5(6)
C9 N3 C2 N1 1.6(7)
C9 N3 C2 N10 -178.1(6)
C9 C4 C5 C6 1.6(11)
C11 N10 C2 N1 -162.1(6)
C11 N10 C2 N3 17.6(11)
C11 N13 C14 C15 -154.8(6)
C11 N13 C14 C19 86.7(8)
C14 N13 C11 N10 -32.8(10)
C14 N13 C11 N12 150.4(6)
C14 C15 C16 C17 56.1(8)
C15 C14 C19 N20 178.4(5)
C15 C14 C19 C18 53.3(7)
C15 C16 C17 C18 -58.8(7)
C16 C17 C18 C19 59.6(7)
C17 C18 C19 N20 177.7(5)
C17 C18 C19 C14 -57.9(7)
C19 C14 C15 C16 -53.0(7)
C21 N20 C19 C14 144.2(5)
C21 N20 C19 C18 -90.3(6)
C22 N20 C19 C14 -88.9(6)
C22 N20 C19 C18 36.6(7)
C25 C26 C27 Ru1 -59.7(6)
C25 C26 C27 C28 -0.6(9)
C26 C25 C29 Ru1 66.2(6)
C26 C25 C29 C28 2.6(10)
C26 C27 C28 Ru1 -60.6(6)
C26 C27 C28 C29 2.2(9)
C27 C28 C29 Ru1 -66.0(6)
C27 C28 C29 C25 -2.9(9)
C29 C25 C26 Ru1 -63.5(6)
C29 C25 C26 C27 -1.2(9)
Ru1B N3B C2B N1B 179.5(4)
Ru1B N3B C2B N10B -1.8(11)
Ru1B N3B C9B C4B -1.4(11)
Ru1B N3B C9B C8B 178.1(5)
Ru1B N12B C11B N10B 13.7(11)
Ru1B N12B C11B N13B -172.3(5)
Ru1B C25B C26B C27B 63.9(6)
Ru1B C25B C29B C28B -61.0(5)
Ru1B C26B C27B C28B 62.7(5)
Ru1B C27B C28B C29B 63.7(5)
Ru1B C28B C29B C25B 62.0(6)
N1B C8B C9B N3B 1.9(8)
N1B C8B C9B C4B -178.5(7)
N13B C14B C15B C16B -175.7(6)
N13B C14B C19B N20B -66.0(8)
N13B C14B C19B C18B 167.7(6)
C2B N1B C8B C7B 175.6(7)
C2B N1B C8B C9B -3.5(8)
C2B N3B C9B C4B -179.2(8)
C2B N3B C9B C8B 0.4(8)
C2B N10B C11B N12B 9.7(11)
C2B N10B C11B N13B -164.6(6)
C4B C5B C6B C7B 0.8(12)
C5B C4B C9B N3B 177.5(7)
C5B C4B C9B C8B -2.0(11)
C5B C6B C7B C8B -0.5(12)
C6B C7B C8B N1B -179.9(7)
C6B C7B C8B C9B -1.0(11)
C7B C8B C9B N3B -177.2(6)
C7B C8B C9B C4B 2.4(11)
C8B N1B C2B N3B 3.9(8)
C8B N1B C2B N10B -174.9(6)
C9B N3B C2B N1B -2.6(8)
C9B N3B C2B N10B 176.0(7)
C9B C4B C5B C6B 0.5(11)
C11B N10B C2B N1B 162.7(6)
C11B N10B C2B N3B -15.9(12)
C11B N13B C14B C15B -166.5(7)
C11B N13B C14B C19B 73.5(9)
C14B N13B C11B N10B -44.6(10)
C14B N13B C11B N12B 140.8(7)
C14B C15B C16B C17B 56.0(10)
C15B C14B C19B N20B 177.3(6)
C15B C14B C19B C18B 51.0(8)
C15B C16B C17B C18B -57.1(10)
C16B C17B C18B C19B 58.3(9)
C17B C18B C19B N20B 176.7(7)
C17B C18B C19B C14B -56.3(9)
C19B C14B C15B C16B -52.1(9)
C21B N20B C19B C14B 161.5(6)
C21B N20B C19B C18B -71.7(7)
C22B N20B C19B C14B -72.1(7)
C22B N20B C19B C18B 54.7(8)
C25B C26B C27B Ru1B -65.1(6)
C25B C26B C27B C28B -2.4(9)
C26B C25B C29B Ru1B 59.7(5)
C26B C25B C29B C28B -1.3(9)
C26B C27B C28B Ru1B -62.1(6)
C26B C27B C28B C29B 1.6(9)
C27B C28B C29B Ru1B -62.2(5)
C27B C28B C29B C25B -0.1(9)
C29B C25B C26B Ru1B -61.6(6)
C29B C25B C26B C27B 2.2(9)
Cl1 C15Q C16Q Cl2 -2.0(9)
Cl1 C15Q C16Q C17Q 178.1(5)
Cl1Q C2Q C3Q Cl2Q 2.7(9)
Cl1Q C2Q C3Q C4Q -174.9(6)
Cl2 C16Q C17Q Cl3 2.0(9)
Cl2 C16Q C17Q C18Q 179.8(6)
Cl2Q C3Q C4Q Cl3Q 1.1(9)
Cl2Q C3Q C4Q C5Q -179.2(6)
Cl3 C17Q C18Q O6Q -1.4(10)
Cl3 C17Q C18Q C13Q 177.8(5)
Cl3Q C4Q C5Q Cl4Q -1.5(9)
Cl3Q C4Q C5Q C6Q 179.6(5)
Cl4Q C5Q C6Q O2Q 1.4(10)
Cl4Q C5Q C6Q C1Q -178.6(5)
Cl5Q C8Q C9Q Cl6Q -3.7(9)
Cl5Q C8Q C9Q C10Q 179.9(6)
Cl6Q C9Q C10Q Cl7Q 4.7(9)
Cl6Q C9Q C10Q C11Q -176.5(5)
Cl7Q C10Q C11Q Cl8Q -0.6(9)
Cl7Q C10Q C11Q C12Q 179.0(5)
Cl8Q C11Q C12Q O4Q 1.0(10)
Cl8Q C11Q C12Q C7Q 179.0(6)
Cl9Q C14Q C15Q Cl1 -1.0(9)
Cl9Q C14Q C15Q C16Q 176.3(6)
P1Q O1Q C1Q C2Q -178.5(6)
P1Q O1Q C1Q C6Q 4.5(7)
P1Q O2Q C6Q C1Q -1.9(7)
P1Q O2Q C6Q C5Q 178.1(6)
P1Q O3Q C7Q C8Q -177.0(6)
P1Q O3Q C7Q C12Q 3.0(7)
P1Q O4Q C12Q C7Q -1.5(7)
P1Q O4Q C12Q C11Q 176.6(6)
P1Q O5Q C13Q C14Q -178.7(6)
P1Q O5Q C13Q C18Q -0.9(7)
P1Q O6Q C18Q C13Q -0.9(7)
P1Q O6Q C18Q C17Q 178.3(6)
O1Q P1Q O2Q C6Q 3.8(5)
O1Q P1Q O3Q C7Q 178.5(4)
O1Q P1Q O5Q C13Q 92.2(5)
O1Q P1Q O6Q C18Q -88.9(4)
O1Q C1Q C2Q Cl1Q -1.6(11)
O1Q C1Q C2Q C3Q -179.6(6)
O1Q C1Q C6Q O2Q -1.7(8)
O1Q C1Q C6Q C5Q 178.3(6)
O2Q P1Q O1Q C1Q -4.7(5)
O2Q P1Q O3Q C7Q -90.5(4)
O2Q P1Q O4Q C12Q 95.9(4)
O2Q P1Q O6Q C18Q -180.0(4)
O3Q P1Q O1Q C1Q 88.5(5)
O3Q P1Q O2Q C6Q -84.4(4)
O3Q P1Q O4Q C12Q 2.7(4)
O3Q P1Q O5Q C13Q -179.6(5)
O3Q C7Q C8Q Cl5Q -0.3(10)
O3Q C7Q C8Q C9Q 179.3(6)
O3Q C7Q C12Q O4Q -0.9(9)
O3Q C7Q C12Q C11Q -179.1(6)
O4Q P1Q O2Q C6Q -175.4(4)
O4Q P1Q O3Q C7Q -3.2(4)
O4Q P1Q O5Q C13Q -88.5(5)
O4Q P1Q O6Q C18Q 92.8(4)
O5Q P1Q O1Q C1Q 177.3(5)
O5Q P1Q O3Q C7Q 89.2(4)
O5Q P1Q O4Q C12Q -86.2(4)
O5Q P1Q O6Q C18Q 0.4(4)
O5Q C13Q C14Q Cl9Q 1.0(10)
O5Q C13Q C14Q C15Q 178.4(7)
O5Q C13Q C18Q O6Q 1.2(8)
O5Q C13Q C18Q C17Q -178.1(6)
O6Q P1Q O1Q C1Q -92.1(5)
O6Q P1Q O2Q C6Q 95.7(4)
O6Q P1Q O4Q C12Q -176.8(4)
O6Q P1Q O5Q C13Q 0.3(5)
C1Q C2Q C3Q Cl2Q -179.3(6)
C1Q C2Q C3Q C4Q 3.0(11)
C2Q C1Q C6Q O2Q -178.8(7)
C2Q C1Q C6Q C5Q 1.2(11)
C2Q C3Q C4Q Cl3Q 178.7(6)
C2Q C3Q C4Q C5Q -1.6(11)
C3Q C4Q C5Q Cl4Q 178.8(5)
C3Q C4Q C5Q C6Q -0.1(11)
C4Q C5Q C6Q O2Q -179.7(7)
C4Q C5Q C6Q C1Q 0.3(10)
C6Q C1Q C2Q Cl1Q 175.2(6)
C6Q C1Q C2Q C3Q -2.8(11)
C7Q C8Q C9Q Cl6Q 176.8(5)
C7Q C8Q C9Q C10Q 0.4(11)
C8Q C7Q C12Q O4Q 179.1(6)
C8Q C7Q C12Q C11Q 0.9(11)
C8Q C9Q C10Q Cl7Q -178.9(5)
C8Q C9Q C10Q C11Q -0.2(11)
C9Q C10Q C11Q Cl8Q -179.3(6)
C9Q C10Q C11Q C12Q 0.3(11)
C10Q C11Q C12Q O4Q -178.6(6)
C10Q C11Q C12Q C7Q -0.7(10)
C12Q C7Q C8Q Cl5Q 179.7(6)
C12Q C7Q C8Q C9Q -0.7(11)
C13Q C14Q C15Q Cl1 -178.3(5)
C13Q C14Q C15Q C16Q -1.1(11)
C14Q C13Q C18Q O6Q 179.1(6)
C14Q C13Q C18Q C17Q -0.2(11)
C14Q C15Q C16Q Cl2 -179.3(6)
C14Q C15Q C16Q C17Q 0.8(11)
C15Q C16Q C17Q Cl3 -178.1(6)
C15Q C16Q C17Q C18Q -0.3(11)
C16Q C17Q C18Q O6Q -179.2(6)
C16Q C17Q C18Q C13Q -0.1(11)
C18Q C13Q C14Q Cl9Q -176.7(5)
C18Q C13Q C14Q C15Q 0.7(10)
Cl1P C2P C3P Cl2P -5.4(9)
Cl1P C2P C3P C4P 176.0(6)
Cl2P C3P C4P Cl3P -0.5(9)
Cl2P C3P C4P C5P 179.6(5)
Cl3P C4P C5P Cl4P 1.6(9)
Cl3P C4P C5P C6P -178.0(5)
Cl4P C5P C6P O2P 1.7(9)
Cl4P C5P C6P C1P 178.8(5)
Cl5P C8P C9P Cl6P 3.4(8)
Cl5P C8P C9P C10P -176.0(6)
Cl6P C9P C10P Cl7P 0.4(9)
Cl6P C9P C10P C11P 178.4(5)
Cl7P C10P C11P Cl8P -2.2(8)
Cl7P C10P C11P C12P 179.5(5)
Cl8P C11P C12P O4P -0.2(9)
Cl8P C11P C12P C7P -178.5(5)
Cl9P C14P C15P Cl10 1.3(9)
Cl9P C14P C15P C16P -176.8(5)
Cl10 C15P C16P Cl11 1.2(9)
Cl10 C15P C16P C17P -176.8(5)
Cl11 C16P C17P Cl12 -1.0(8)
Cl11 C16P C17P C18P -179.3(5)
Cl12 C17P C18P O6P 1.5(10)
Cl12 C17P C18P C13P -177.5(5)
P1P O1P C1P C2P 177.5(6)
P1P O1P C1P C6P -3.1(7)
P1P O2P C6P C1P 4.2(7)
P1P O2P C6P C5P -178.5(5)
P1P O3P C7P C8P 178.5(5)
P1P O3P C7P C12P -0.2(6)
P1P O4P C12P C7P 0.3(6)
P1P O4P C12P C11P -178.2(5)
P1P O5P C13P C14P 177.3(6)
P1P O5P C13P C18P -1.6(7)
P1P O6P C18P C13P 2.5(7)
P1P O6P C18P C17P -176.5(6)
O1P P1P O2P C6P -5.0(4)
O1P P1P O3P C7P 178.9(4)
O1P P1P O5P C13P -89.9(5)
O1P P1P O6P C18P 86.1(4)
O1P C1P C2P Cl1P 3.4(10)
O1P C1P C2P C3P 178.3(6)
O1P C1P C6P O2P -0.7(8)
O1P C1P C6P C5P -178.2(6)
O2P P1P O1P C1P 4.6(4)
O2P P1P O3P C7P 87.9(4)
O2P P1P O4P C12P -93.2(4)
O2P P1P O6P C18P 177.0(4)
O3P P1P O1P C1P -88.3(4)
O3P P1P O2P C6P 83.3(4)
O3P P1P O4P C12P -0.3(4)
O3P P1P O5P C13P -178.1(4)
O3P C7P C8P Cl5P -1.3(9)
O3P C7P C8P C9P -178.9(6)
O3P C7P C12P O4P -0.1(8)
O3P C7P C12P C11P 178.4(5)
O4P P1P O2P C6P 174.6(4)
O4P P1P O3P C7P 0.3(4)
O4P P1P O5P C13P 90.5(4)
O4P P1P O6P C18P -95.4(4)
O5P P1P O1P C1P -176.8(4)
O5P P1P O3P C7P -92.2(4)
O5P P1P O4P C12P 88.2(4)
O5P P1P O6P C18P -2.9(4)
O5P C13P C14P Cl9P -2.2(9)
O5P C13P C14P C15P -178.4(6)
O5P C13P C18P O6P -0.6(8)
O5P C13P C18P C17P 178.5(6)
O6P P1P O1P C1P 92.5(4)
O6P P1P O2P C6P -97.4(4)
O6P P1P O4P C12P 178.9(4)
O6P P1P O5P C13P 2.6(5)
C1P C2P C3P Cl2P 180.0(5)
C1P C2P C3P C4P 1.4(10)
C2P C1P C6P O2P 178.7(6)
C2P C1P C6P C5P 1.2(10)
C2P C3P C4P Cl3P 178.1(6)
C2P C3P C4P C5P -1.8(11)
C3P C4P C5P Cl4P -178.5(6)
C3P C4P C5P C6P 1.9(10)
C4P C5P C6P O2P -178.7(6)
C4P C5P C6P C1P -1.6(10)
C6P C1P C2P Cl1P -175.9(5)
C6P C1P C2P C3P -1.0(10)
C7P C8P C9P Cl6P -179.0(5)
C7P C8P C9P C10P 1.6(10)
C8P C7P C12P O4P -178.8(6)
C8P C7P C12P C11P -0.2(10)
C8P C9P C10P Cl7P 179.8(5)
C8P C9P C10P C11P -2.2(10)
C9P C10P C11P Cl8P 179.7(5)
C9P C10P C11P C12P 1.5(10)
C10P C11P C12P O4P 178.0(6)
C10P C11P C12P C7P -0.3(9)
C12P C7P C8P Cl5P 177.3(5)
C12P C7P C8P C9P -0.4(10)
C13P C14P C15P Cl10 177.3(5)
C13P C14P C15P C16P -0.7(10)
C14P C13P C18P O6P -179.5(6)
C14P C13P C18P C17P -0.4(10)
C14P C15P C16P Cl11 179.2(5)
C14P C15P C16P C17P 1.2(11)
C15P C16P C17P Cl12 177.1(5)
C15P C16P C17P C18P -1.2(10)
C16P C17P C18P O6P 179.8(6)
C16P C17P C18P C13P 0.8(10)
C18P C13P C14P Cl9P 176.6(5)
C18P C13P C14P C15P 0.4(10)
C2D O3D C4D O3E 59.0(6)
C2D O3D C4D C5D 142.4(10)
C2D O3E C4D O3D -64.1(7)
C2D O3E C4D C5D -174.0(10)
C4D O3D C2D O3E -59.8(6)
C4D O3D C2D C1H 124.0(11)
C4D O3E C2D O3D 63.0(7)
C4D O3E C2D C1H 66.7(12)
C2F O3F C4F C5F -76.8(11)
C4F O3F C2F C1I 178.7(9)
C2H O3H C4H C5H -160.4(8)
C4H O3H C2H C1J -176.5(9)
C2J O3J C4J C5J 168.0(7)
C4J O3J C2J C1K 161.4(6)
